data_4075140
loop_
_publ_author_name
'Tsunawaki, Fumiaki'
'Ura, Yasuyuki'
'Kondo, Teruyuki'
'Iwasa, Tomomichi'
'Harumashi, Tatsuro'
'Mitsudo, Take-aki'

_publ_section_title
;
 Formation of Binuclear Ruthenium(II) Aqua Complexes and a Mononuclear
 Ammonia Complex Bearing P&#x2212;P&#x2212;O Facial Tridentate Ligands and
 Oxametallacycle Moieties
;
_journal_issue 10
_journal_name_full Organometallics
_journal_page_first 2547
_journal_paper_doi 10.1021/om060066o
_journal_volume 25
_journal_year 2006
_chemical_formula_moiety 'C71 H81 Cl3 O18 P4 Ru2 '
_chemical_formula_sum 'C71 H81 Cl3 O18 P4 Ru2'
_chemical_formula_weight 1654.80
_space_group_IT_number 2
_symmetry_cell_setting triclinic
_symmetry_Int_Tables_number 2
_symmetry_space_group_name_Hall '-P 1'
_symmetry_space_group_name_H-M 'P -1'
_cell_angle_alpha 103.559(4)
_cell_angle_beta 90.982(4)
_cell_angle_gamma 95.869(4)
_cell_formula_units_Z 2
_cell_length_a 13.222(4)
_cell_length_b 13.403(4)
_cell_length_c 24.012(7)
_cell_measurement_reflns_used 8054
_cell_measurement_temperature 213.1
_cell_measurement_theta_max 27.5
_cell_measurement_theta_min 3.1
_cell_volume 4111(2)
_computing_cell_refinement CrystalClear
_computing_data_collection CrystalClear
_computing_data_reduction CrystalStructure
_computing_publication_material 'CrystalStructure 3.7.0'
_computing_structure_refinement CRYSTALS
_computing_structure_solution SIR92
_diffrn_detector_area_resol_mean 7.31
_diffrn_measured_fraction_theta_full 0.946
_diffrn_measured_fraction_theta_max 0.946
_diffrn_measurement_device_type 'Rigaku Saturn'
_diffrn_measurement_method \w
_diffrn_radiation_type 'Mo K\a'
_diffrn_radiation_wavelength 0.71070
_diffrn_reflns_av_R_equivalents 0.023
_diffrn_reflns_limit_h_max 17
_diffrn_reflns_limit_h_min -17
_diffrn_reflns_limit_k_max 17
_diffrn_reflns_limit_k_min -17
_diffrn_reflns_limit_l_max 31
_diffrn_reflns_limit_l_min -21
_diffrn_reflns_number 32109
_diffrn_reflns_theta_full 27.48
_diffrn_reflns_theta_max 27.48
_exptl_absorpt_coefficient_mu 0.603
_exptl_absorpt_correction_T_max 0.886
_exptl_absorpt_correction_T_min 0.728
_exptl_absorpt_correction_type numerical
_exptl_absorpt_process_details
;
    Higashi, T. (1999). Program for Absorption Correction.
    Rigaku Corporation, Tokyo, Japan.
;
_exptl_crystal_colour red
_exptl_crystal_density_diffrn 1.337
_exptl_crystal_density_method 'not measured'
_exptl_crystal_description unknown
_exptl_crystal_F_000 1700.00
_exptl_crystal_size_max 0.20
_exptl_crystal_size_mid 0.20
_exptl_crystal_size_min 0.20
_refine_diff_density_max 5.75
_refine_diff_density_min -1.76
_refine_ls_extinction_method none
_refine_ls_goodness_of_fit_ref 1.030
_refine_ls_hydrogen_treatment refall
_refine_ls_number_parameters 965
_refine_ls_number_reflns 14834
_refine_ls_R_factor_gt 0.0786
_refine_ls_shift/su_max 0.0000
_refine_ls_structure_factor_coef Fsqd
_refine_ls_weighting_details 'w = 1/[0.0090Fo^2^ + 1.0000\s(Fo^2^)]/(4Fo^2^)'
_refine_ls_weighting_scheme calc
_refine_ls_wR_factor_ref 0.2277
_reflns_number_gt 14703
_reflns_number_total 17826
_reflns_threshold_expression F^2^>2.0\s(F^2^)
_cod_data_source_file om060066osi20060123_035613.cif
_cod_data_source_block '__complex_4b'
_cod_original_formula_sum 'C71 H81 Cl3 O18 P4 Ru2 '
_cod_database_code 4075140

loop_
_symmetry_equiv_pos_site_id
_symmetry_equiv_pos_as_xyz
1 +X,+Y,+Z
2 -X,-Y,-Z

loop_
_atom_site_label
_atom_site_type_symbol
_atom_site_fract_x
_atom_site_fract_y
_atom_site_fract_z
_atom_site_U_iso_or_equiv
_atom_site_adp_type
_atom_site_occupancy
_atom_site_symmetry_multiplicity
_atom_site_calc_flag
_atom_site_refinement_flags
Ru(1) Ru 0.95797(3) 0.81853(3) 0.71069(2) 0.02713(10) Uani 1.00 1 d .
Ru(2) Ru 0.71893(3) 0.69234(3) 0.881030(10) 0.02160(10) Uani 1.00 1 d .
Cl(1) Cl 0.6523(3) 1.1138(3) 0.7537(3) 0.195(2) Uani 1.00 1 d .
Cl(2) Cl 0.5466(4) 0.9704(4) 0.6481(2) 0.171(2) Uani 1.00 1 d .
Cl(3) Cl 0.4366(2) 1.0773(3) 0.7394(2) 0.1447(15) Uani 1.00 1 d .
P(1) P 1.03259(11) 0.89211(10) 0.64682(6) 0.0318(3) Uani 1.00 1 d .
P(2) P 1.03808(10) 0.68234(10) 0.66759(6) 0.0305(3) Uani 1.00 1 d .
P(3) P 0.57778(9) 0.68769(9) 0.92734(5) 0.0250(2) Uani 1.00 1 d .
P(4) P 0.73552(9) 0.54802(9) 0.91082(5) 0.0237(2) Uani 1.00 1 d .
O(1) O 0.8705(3) 0.9476(3) 0.74983(19) 0.0487(12) Uani 1.00 1 d .
O(2) O 0.8757(2) 0.7151(2) 0.85438(14) 0.0287(8) Uani 1.00 1 d .
O(3) O 0.8723(2) 0.7453(2) 0.76649(14) 0.0315(8) Uani 1.00 1 d .
O(4) O 1.0274(3) 0.9999(4) 0.8519(2) 0.0671(15) Uani 1.00 1 d .
O(5) O 1.1281(3) 1.0253(3) 0.78110(19) 0.0509(12) Uani 1.00 1 d .
O(6) O 0.8273(2) 0.7885(3) 0.64339(16) 0.0383(10) Uani 1.00 1 d .
O(7) O 0.9015(4) 1.0629(3) 0.6564(2) 0.0573(14) Uani 1.00 1 d .
O(8) O 1.0807(4) 0.4957(3) 0.5746(2) 0.0636(15) Uani 1.00 1 d .
O(9) O 1.2625(3) 0.7428(3) 0.7015(2) 0.0544(13) Uani 1.00 1 d .
O(10) O 0.6548(5) 0.8902(4) 0.7801(2) 0.081(2) Uani 1.00 1 d .
O(11) O 0.7099(2) 0.8315(2) 0.85287(16) 0.0346(9) Uani 1.00 1 d .
O(12) O 0.4963(3) 0.5258(4) 0.7998(2) 0.0653(16) Uani 1.00 1 d .
O(13) O 0.6330(4) 0.4512(3) 0.7629(2) 0.0712(17) Uani 1.00 1 d .
O(14) O 0.7774(2) 0.7972(2) 0.96868(14) 0.0308(8) Uani 1.00 1 d .
O(15) O 0.5680(2) 0.9056(2) 0.9434(2) 0.0449(11) Uani 1.00 1 d .
O(16) O 0.7552(3) 0.3366(2) 0.93230(19) 0.0437(11) Uani 1.00 1 d .
O(17) O 0.9492(2) 0.5967(3) 0.93820(19) 0.0456(11) Uani 1.00 1 d .
O(18) O 0.8293(4) 0.0230(4) 0.8938(3) 0.098(2) Uani 1.00 1 d .
C(1) C 0.9168(3) 0.7467(3) 0.8141(2) 0.0274(11) Uani 1.00 1 d .
C(2) C 1.0305(3) 0.7850(4) 0.8218(2) 0.0368(13) Uani 1.00 1 d .
C(3) C 1.0674(3) 0.8537(4) 0.7818(2) 0.0312(12) Uani 1.00 1 d .
C(4) C 1.0703(4) 0.9632(4) 0.8089(2) 0.0377(13) Uani 1.00 1 d .
C(5) C 1.1192(7) 1.1335(5) 0.7967(3) 0.076(2) Uani 1.00 1 d .
C(6) C 1.1417(4) 0.8268(4) 0.6162(2) 0.0404(14) Uani 1.00 1 d .
C(7) C 1.1103(4) 0.7100(4) 0.6063(2) 0.0410(14) Uani 1.00 1 d .
C(8) C 0.9408(4) 0.8637(4) 0.5852(2) 0.0363(13) Uani 1.00 1 d .
C(9) C 0.8451(4) 0.8168(4) 0.5922(2) 0.0357(13) Uani 1.00 1 d .
C(10) C 0.7685(5) 0.7985(5) 0.5495(2) 0.0490(17) Uani 1.00 1 d .
C(11) C 0.7914(5) 0.8285(5) 0.4978(2) 0.0557(19) Uani 1.00 1 d .
C(12) C 0.8880(6) 0.8716(5) 0.4906(2) 0.057(2) Uani 1.00 1 d .
C(13) C 0.9610(5) 0.8904(4) 0.5338(2) 0.0426(15) Uani 1.00 1 d .
C(14) C 0.7268(4) 0.7479(6) 0.6541(3) 0.058(2) Uani 1.00 1 d .
C(15) C 1.0745(5) 1.0298(4) 0.6529(2) 0.0430(15) Uani 1.00 1 d .
C(16) C 1.0015(6) 1.1009(4) 0.6555(2) 0.0526(18) Uani 1.00 1 d .
C(17) C 1.0358(8) 1.2059(5) 0.6599(3) 0.073(2) Uani 1.00 1 d .
C(18) C 1.1452(9) 1.2355(6) 0.6629(3) 0.083(2) Uani 1.00 1 d .
C(19) C 1.2099(7) 1.1695(5) 0.6612(3) 0.065(2) Uani 1.00 1 d .
C(20) C 1.1798(5) 1.0677(5) 0.6565(2) 0.0562(19) Uani 1.00 1 d .
C(21) C 0.8363(7) 1.1123(8) 0.6304(4) 0.088(3) Uani 1.00 1 d .
C(22) C 0.9528(4) 0.5647(4) 0.6343(2) 0.0403(14) Uani 1.00 1 d .
C(23) C 0.9855(5) 0.4816(4) 0.5918(2) 0.0495(17) Uani 1.00 1 d .
C(24) C 0.9168(7) 0.3919(5) 0.5708(3) 0.068(2) Uani 1.00 1 d .
C(25) C 0.8246(7) 0.3842(6) 0.5931(4) 0.078(2) Uani 1.00 1 d .
C(26) C 0.7912(6) 0.4629(6) 0.6370(4) 0.077(2) Uani 1.00 1 d .
C(27) C 0.8556(5) 0.5544(5) 0.6567(3) 0.0530(18) Uani 1.00 1 d .
C(28) C 1.1158(8) 0.4162(6) 0.5320(4) 0.087(3) Uani 1.00 1 d .
C(29) C 1.1244(4) 0.6225(4) 0.7085(2) 0.0372(13) Uani 1.00 1 d .
C(30) C 1.0846(5) 0.5408(5) 0.7307(2) 0.0501(17) Uani 1.00 1 d .
C(31) C 1.1484(6) 0.4922(5) 0.7618(3) 0.057(2) Uani 1.00 1 d .
C(32) C 1.2475(5) 0.5245(5) 0.7702(3) 0.059(2) Uani 1.00 1 d .
C(33) C 1.2875(5) 0.6068(6) 0.7499(3) 0.057(2) Uani 1.00 1 d .
C(34) C 1.2288(4) 0.6581(4) 0.7203(2) 0.0424(15) Uani 1.00 1 d .
C(35) C 1.3529(7) 0.8000(9) 0.7252(5) 0.115(4) Uani 1.00 1 d .
C(36) C 0.6573(5) 0.8206(4) 0.8067(2) 0.0464(16) Uani 1.00 1 d .
C(37) C 0.5981(4) 0.7163(4) 0.7842(2) 0.0411(15) Uani 1.00 1 d .
C(38) C 0.6533(3) 0.6282(4) 0.7970(2) 0.0321(12) Uani 1.00 1 d .
C(39) C 0.5871(4) 0.5348(4) 0.7876(2) 0.0429(15) Uani 1.00 1 d .
C(40) C 0.5820(11) 0.3530(6) 0.7568(5) 0.125(4) Uani 1.00 1 d .
C(41) C 0.5275(3) 0.5576(4) 0.9330(2) 0.0355(13) Uani 1.00 1 d .
C(42) C 0.6063(3) 0.4840(3) 0.9211(2) 0.0334(12) Uani 1.00 1 d .
C(43) C 0.6146(3) 0.7523(3) 1.0011(2) 0.0292(11) Uani 1.00 1 d .
C(44) C 0.7130(3) 0.8032(3) 1.0137(2) 0.0289(11) Uani 1.00 1 d .
C(45) C 0.7439(4) 0.8572(4) 1.0696(2) 0.0399(14) Uani 1.00 1 d .
C(46) C 0.6756(5) 0.8583(4) 1.1129(2) 0.0475(16) Uani 1.00 1 d .
C(47) C 0.5767(5) 0.8062(5) 1.1013(2) 0.0482(17) Uani 1.00 1 d .
C(48) C 0.5484(4) 0.7533(4) 1.0453(2) 0.0379(14) Uani 1.00 1 d .
C(49) C 0.8771(4) 0.8527(5) 0.9796(2) 0.0462(16) Uani 1.00 1 d .
C(50) C 0.4646(3) 0.7494(4) 0.9157(2) 0.0323(12) Uani 1.00 1 d .
C(51) C 0.4759(3) 0.8575(4) 0.9231(2) 0.0358(13) Uani 1.00 1 d .
C(52) C 0.3945(4) 0.9085(5) 0.9122(3) 0.0516(18) Uani 1.00 1 d .
C(53) C 0.3013(5) 0.8526(5) 0.8941(3) 0.061(2) Uani 1.00 1 d .
C(54) C 0.2855(4) 0.7462(5) 0.8858(3) 0.0540(19) Uani 1.00 1 d .
C(55) C 0.3704(4) 0.6963(4) 0.8967(2) 0.0416(15) Uani 1.00 1 d .
C(56) C 0.5954(5) 1.0085(4) 0.9354(3) 0.0487(17) Uani 1.00 1 d .
C(57) C 0.7948(3) 0.4395(3) 0.8663(2) 0.0294(11) Uani 1.00 1 d .
C(58) C 0.7936(4) 0.3427(3) 0.8804(2) 0.0325(12) Uani 1.00 1 d .
C(59) C 0.8312(4) 0.2601(4) 0.8435(2) 0.0439(15) Uani 1.00 1 d .
C(60) C 0.8707(5) 0.2744(4) 0.7927(2) 0.0473(16) Uani 1.00 1 d .
C(61) C 0.8743(4) 0.3696(4) 0.7788(2) 0.0462(16) Uani 1.00 1 d .
C(62) C 0.8371(4) 0.4516(4) 0.8156(2) 0.0371(13) Uani 1.00 1 d .
C(63) C 0.7403(5) 0.2361(4) 0.9435(3) 0.055(2) Uani 1.00 1 d .
C(64) C 0.9036(4) 0.5977(4) 0.9878(2) 0.0401(14) Uani 1.00 1 d .
C(65) C 0.7992(4) 0.5699(3) 0.9821(2) 0.0317(12) Uani 1.00 1 d .
C(66) C 0.7470(4) 0.5700(4) 1.0333(2) 0.0394(14) Uani 1.00 1 d .
C(67) C 0.7962(6) 0.5935(5) 1.0849(2) 0.0557(19) Uani 1.00 1 d .
C(68) C 0.9009(6) 0.6229(5) 1.0894(2) 0.0549(19) Uani 1.00 1 d .
C(69) C 0.9559(5) 0.6274(4) 1.0426(2) 0.0501(17) Uani 1.00 1 d .
C(70) C 1.0555(4) 0.6368(6) 0.9383(3) 0.062(2) Uani 1.00 1 d .
C(71) C 0.5421(9) 1.0252(11) 0.7303(7) 0.133(5) Uani 1.00 1 d .
H(1) H 1.0435 0.8245 0.8601 0.045 Uiso 1.00 1 c R
H(2) H 1.0682 0.7270 0.8154 0.045 Uiso 1.00 1 c R
H(3) H 1.1326 0.8377 0.7687 0.039 Uiso 1.00 1 c R
H(4) H 1.0528 1.1439 0.8097 0.089 Uiso 1.00 1 c R
H(5) H 1.1681 1.1665 0.8265 0.089 Uiso 1.00 1 c R
H(6) H 1.1302 1.1618 0.7643 0.089 Uiso 1.00 1 c R
H(7) H 1.1993 0.8476 0.6421 0.051 Uiso 1.00 1 c R
H(8) H 1.1574 0.8433 0.5808 0.051 Uiso 1.00 1 c R
H(9) H 1.1698 0.6754 0.6034 0.051 Uiso 1.00 1 c R
H(10) H 1.0697 0.6861 0.5718 0.051 Uiso 1.00 1 c R
H(11) H 0.7031 0.7658 0.5543 0.060 Uiso 1.00 1 c R
H(12) H 0.7390 0.8194 0.4689 0.067 Uiso 1.00 1 c R
H(13) H 0.9028 0.8879 0.4550 0.071 Uiso 1.00 1 c R
H(14) H 1.0271 0.9210 0.5285 0.051 Uiso 1.00 1 c R
H(15) H 0.7307 0.7073 0.6815 0.074 Uiso 1.00 1 c R
H(16) H 0.6882 0.8036 0.6686 0.074 Uiso 1.00 1 c R
H(17) H 0.6950 0.7063 0.6194 0.074 Uiso 1.00 1 c R
H(18) H 0.9876 1.2544 0.6617 0.088 Uiso 1.00 1 c R
H(19) H 1.1684 1.3059 0.6650 0.095 Uiso 1.00 1 c R
H(20) H 1.2804 1.1936 0.6638 0.075 Uiso 1.00 1 c R
H(21) H 1.2298 1.0211 0.6553 0.067 Uiso 1.00 1 c R
H(22) H 0.7735 1.1133 0.6491 0.106 Uiso 1.00 1 c R
H(23) H 0.8250 1.0750 0.5916 0.106 Uiso 1.00 1 c R
H(24) H 0.8642 1.1810 0.6318 0.106 Uiso 1.00 1 c R
H(25) H 0.9360 0.3372 0.5414 0.078 Uiso 1.00 1 c R
H(26) H 0.7789 0.3242 0.5776 0.089 Uiso 1.00 1 c R
H(27) H 0.7266 0.4534 0.6528 0.089 Uiso 1.00 1 c R
H(28) H 0.8341 0.6090 0.6854 0.063 Uiso 1.00 1 c R
H(29) H 1.0825 0.3514 0.5347 0.100 Uiso 1.00 1 c R
H(30) H 1.1014 0.4271 0.4951 0.100 Uiso 1.00 1 c R
H(31) H 1.1872 0.4167 0.5376 0.100 Uiso 1.00 1 c R
H(32) H 1.0147 0.5153 0.7240 0.061 Uiso 1.00 1 c R
H(33) H 1.1196 0.4379 0.7778 0.071 Uiso 1.00 1 c R
H(34) H 1.2893 0.4890 0.7898 0.073 Uiso 1.00 1 c R
H(35) H 1.3582 0.6289 0.7563 0.069 Uiso 1.00 1 c R
H(36) H 1.3544 0.8685 0.7205 0.144 Uiso 1.00 1 c R
H(37) H 1.4080 0.7684 0.7063 0.144 Uiso 1.00 1 c R
H(38) H 1.3585 0.8015 0.7649 0.144 Uiso 1.00 1 c R
H(39) H 0.5348 0.7164 0.8024 0.051 Uiso 1.00 1 c R
H(40) H 0.5862 0.7045 0.7439 0.051 Uiso 1.00 1 c R
H(41) H 0.7069 0.6168 0.7711 0.039 Uiso 1.00 1 c R
H(42) H 0.6256 0.3022 0.7598 0.143 Uiso 1.00 1 c R
H(43) H 0.5349 0.3587 0.7865 0.143 Uiso 1.00 1 c R
H(44) H 0.5461 0.3334 0.7206 0.143 Uiso 1.00 1 c R
H(45) H 0.5047 0.5612 0.9707 0.043 Uiso 1.00 1 c R
H(46) H 0.4719 0.5328 0.9061 0.043 Uiso 1.00 1 c R
H(47) H 0.6115 0.4525 0.9525 0.041 Uiso 1.00 1 c R
H(48) H 0.5859 0.4325 0.8872 0.041 Uiso 1.00 1 c R
H(49) H 0.8104 0.8928 1.0778 0.048 Uiso 1.00 1 c R
H(50) H 0.6956 0.8954 1.1509 0.056 Uiso 1.00 1 c R
H(51) H 0.5305 0.8077 1.1313 0.061 Uiso 1.00 1 c R
H(52) H 0.4826 0.7161 1.0378 0.047 Uiso 1.00 1 c R
H(53) H 0.8977 0.8608 1.0187 0.054 Uiso 1.00 1 c R
H(54) H 0.9240 0.8157 0.9557 0.054 Uiso 1.00 1 c R
H(55) H 0.8755 0.9187 0.9717 0.054 Uiso 1.00 1 c R
H(56) H 0.4024 0.9814 0.9173 0.064 Uiso 1.00 1 c R
H(57) H 0.2454 0.8875 0.8866 0.076 Uiso 1.00 1 c R
H(58) H 0.2208 0.7087 0.8738 0.066 Uiso 1.00 1 c R
H(59) H 0.3618 0.6233 0.8908 0.050 Uiso 1.00 1 c R
H(60) H 0.5750 1.0578 0.9673 0.060 Uiso 1.00 1 c R
H(61) H 0.5629 1.0162 0.9013 0.060 Uiso 1.00 1 c R
H(62) H 0.6671 1.0190 0.9327 0.060 Uiso 1.00 1 c R
H(63) H 0.8289 0.1951 0.8530 0.054 Uiso 1.00 1 c R
H(64) H 0.8964 0.2183 0.7670 0.056 Uiso 1.00 1 c R
H(65) H 0.9023 0.3786 0.7439 0.056 Uiso 1.00 1 c R
H(66) H 0.8406 0.5170 0.8063 0.045 Uiso 1.00 1 c R
H(67) H 0.6861 0.2326 0.9686 0.072 Uiso 1.00 1 c R
H(68) H 0.8010 0.2222 0.9606 0.071 Uiso 1.00 1 c R
H(69) H 0.7244 0.1865 0.9083 0.071 Uiso 1.00 1 c R
H(70) H 0.6753 0.5526 1.0308 0.049 Uiso 1.00 1 c R
H(71) H 0.7598 0.5913 1.1185 0.069 Uiso 1.00 1 c R
H(72) H 0.9349 0.6410 1.1261 0.066 Uiso 1.00 1 c R
H(73) H 1.0271 0.6477 1.0460 0.061 Uiso 1.00 1 c R
H(74) H 1.0674 0.6617 0.9048 0.077 Uiso 1.00 1 c R
H(75) H 1.0709 0.6917 0.9713 0.077 Uiso 1.00 1 c R
H(76) H 1.0977 0.5837 0.9391 0.077 Uiso 1.00 1 c R
H(77) H 0.8675 0.9914 0.7288 0.060 Uiso 0.67 1 c R
H(78) H 0.8165 0.9354 0.7618 0.060 Uiso 0.67 1 c R
H(79) H 0.8875 0.9744 0.7818 0.060 Uiso 0.67 1 c R
H(80) H 0.8253 0.0029 0.8542 0.118 Uiso 1.00 1 c R
H(81) H 0.8933 0.0119 0.8822 0.118 Uiso 1.00 1 c R
H(82) H 0.5423 0.9698 0.7488 0.170 Uiso 1.00 1 c R

loop_
_atom_site_aniso_label
_atom_site_aniso_U_11
_atom_site_aniso_U_22
_atom_site_aniso_U_33
_atom_site_aniso_U_12
_atom_site_aniso_U_13
_atom_site_aniso_U_23
Ru(1) 0.0265(2) 0.0350(2) 0.0223(2) 0.00093(16) 0.00239(13) 0.01244(16)
Ru(2) 0.0201(2) 0.0231(2) 0.0248(2) 0.00354(13) 0.00226(12) 0.01153(13)
Cl(1) 0.128(3) 0.100(2) 0.362(8) -0.005(2) -0.081(4) 0.077(3)
Cl(2) 0.205(5) 0.182(4) 0.140(3) 0.065(3) 0.046(3) 0.045(3)
Cl(3) 0.110(2) 0.149(3) 0.158(3) 0.041(2) 0.006(2) -0.011(2)
P(1) 0.0382(6) 0.0342(6) 0.0249(5) 0.0013(5) 0.0055(5) 0.0118(5)
P(2) 0.0297(6) 0.0339(6) 0.0294(6) 0.0014(5) 0.0013(4) 0.0117(5)
P(3) 0.0201(5) 0.0273(5) 0.0307(5) 0.0045(4) 0.0040(4) 0.0118(4)
P(4) 0.0233(5) 0.0228(5) 0.0283(5) 0.0044(4) 0.0034(4) 0.0115(4)
O(1) 0.054(2) 0.054(2) 0.042(2) 0.012(2) 0.0070(19) 0.0164(19)
O(2) 0.0218(15) 0.0374(17) 0.0326(17) 0.0033(13) 0.0019(13) 0.0200(14)
O(3) 0.0247(16) 0.0442(19) 0.0298(17) -0.0007(14) 0.0018(13) 0.0193(15)
O(4) 0.054(2) 0.074(3) 0.059(3) 0.004(2) 0.019(2) -0.012(2)
O(5) 0.072(3) 0.037(2) 0.042(2) -0.002(2) -0.008(2) 0.0099(17)
O(6) 0.0318(18) 0.058(2) 0.0293(18) 0.0005(17) 0.0002(14) 0.0218(17)
O(7) 0.064(3) 0.054(2) 0.057(2) 0.019(2) 0.012(2) 0.013(2)
O(8) 0.072(3) 0.050(2) 0.059(3) 0.008(2) 0.009(2) -0.007(2)
O(9) 0.032(2) 0.063(2) 0.073(3) -0.009(2) -0.010(2) 0.033(2)
O(10) 0.129(5) 0.060(3) 0.069(3) 0.020(3) -0.016(3) 0.045(2)
O(11) 0.043(2) 0.0304(17) 0.0379(19) 0.0095(15) 0.0034(15) 0.0212(15)
O(12) 0.038(2) 0.078(3) 0.077(3) -0.014(2) -0.001(2) 0.021(2)
O(13) 0.067(3) 0.045(2) 0.092(4) 0.007(2) -0.012(2) -0.003(2)
O(14) 0.0277(16) 0.0326(17) 0.0305(17) -0.0005(14) -0.0001(13) 0.0061(13)
O(15) 0.035(2) 0.0319(19) 0.071(2) 0.0069(16) 0.0012(19) 0.0179(18)
O(16) 0.059(2) 0.0293(18) 0.051(2) 0.0161(17) 0.0183(19) 0.0218(16)
O(17) 0.0288(19) 0.064(2) 0.050(2) 0.0017(18) -0.0004(16) 0.028(2)
O(18) 0.081(4) 0.052(3) 0.162(7) 0.018(2) 0.057(4) 0.017(3)
C(1) 0.026(2) 0.033(2) 0.026(2) 0.0041(18) 0.0037(17) 0.0114(18)
C(2) 0.029(2) 0.056(3) 0.029(2) -0.005(2) -0.0018(19) 0.020(2)
C(3) 0.028(2) 0.041(2) 0.028(2) 0.002(2) 0.0027(18) 0.015(2)
C(4) 0.031(2) 0.046(3) 0.030(2) -0.000(2) -0.008(2) 0.001(2)
C(5) 0.114(7) 0.038(3) 0.070(5) 0.009(3) -0.046(5) 0.004(3)
C(6) 0.042(2) 0.045(3) 0.040(2) 0.004(2) 0.014(2) 0.021(2)
C(7) 0.047(3) 0.046(3) 0.033(2) 0.010(2) 0.012(2) 0.014(2)
C(8) 0.054(3) 0.032(2) 0.025(2) 0.008(2) -0.001(2) 0.0108(19)
C(9) 0.042(2) 0.038(2) 0.028(2) 0.007(2) -0.002(2) 0.011(2)
C(10) 0.053(3) 0.063(3) 0.035(2) 0.008(3) -0.009(2) 0.018(2)
C(11) 0.072(4) 0.062(4) 0.035(3) 0.006(3) -0.013(3) 0.016(2)
C(12) 0.090(5) 0.056(3) 0.032(3) 0.006(3) 0.000(3) 0.022(2)
C(13) 0.061(3) 0.038(2) 0.029(2) -0.003(2) 0.005(2) 0.013(2)
C(14) 0.033(2) 0.102(5) 0.050(3) 0.003(3) -0.001(2) 0.040(3)
C(15) 0.061(3) 0.039(2) 0.029(2) -0.001(2) 0.011(2) 0.012(2)
C(16) 0.087(5) 0.038(3) 0.034(2) 0.010(3) 0.017(3) 0.009(2)
C(17) 0.139(8) 0.033(3) 0.048(3) 0.018(4) 0.031(4) 0.007(2)
C(18) 0.136(8) 0.048(4) 0.052(4) -0.037(5) 0.021(4) 0.009(3)
C(19) 0.081(5) 0.045(3) 0.061(4) -0.019(3) 0.016(3) 0.004(3)
C(20) 0.062(4) 0.057(3) 0.048(3) -0.015(3) 0.002(3) 0.018(3)
C(21) 0.082(6) 0.091(6) 0.093(7) 0.018(5) -0.021(5) 0.024(5)
C(22) 0.047(3) 0.036(2) 0.039(2) 0.001(2) -0.008(2) 0.014(2)
C(23) 0.067(4) 0.040(3) 0.039(3) 0.002(2) -0.016(2) 0.007(2)
C(24) 0.096(6) 0.038(3) 0.061(4) -0.006(3) -0.016(4) 0.003(3)
C(25) 0.074(5) 0.052(4) 0.096(6) -0.021(4) -0.025(5) 0.011(4)
C(26) 0.049(4) 0.063(4) 0.110(7) -0.022(3) -0.020(4) 0.015(4)
C(27) 0.042(3) 0.049(3) 0.067(4) -0.003(2) -0.008(2) 0.016(3)
C(28) 0.103(7) 0.060(4) 0.088(6) 0.020(4) 0.030(5) -0.013(4)
C(29) 0.032(2) 0.045(2) 0.036(2) 0.007(2) 0.000(2) 0.012(2)
C(30) 0.056(3) 0.054(3) 0.044(3) 0.002(3) -0.010(2) 0.021(2)
C(31) 0.074(4) 0.052(3) 0.052(3) 0.006(3) -0.012(3) 0.024(3)
C(32) 0.051(3) 0.069(4) 0.062(4) 0.008(3) -0.019(3) 0.029(3)
C(33) 0.035(3) 0.075(4) 0.063(4) 0.010(3) -0.006(2) 0.022(3)
C(34) 0.034(2) 0.052(3) 0.043(3) 0.007(2) -0.001(2) 0.013(2)
C(35) 0.064(5) 0.132(9) 0.164(11) -0.047(6) -0.050(6) 0.093(8)
C(36) 0.057(3) 0.049(3) 0.046(3) 0.023(2) 0.007(2) 0.028(2)
C(37) 0.037(2) 0.056(3) 0.036(2) 0.008(2) -0.003(2) 0.019(2)
C(38) 0.028(2) 0.043(2) 0.026(2) 0.008(2) -0.0010(18) 0.009(2)
C(39) 0.039(2) 0.050(3) 0.040(3) 0.002(2) -0.013(2) 0.013(2)
C(40) 0.206(14) 0.034(4) 0.117(9) -0.006(6) -0.046(9) -0.007(4)
C(41) 0.024(2) 0.033(2) 0.052(3) 0.000(2) 0.007(2) 0.015(2)
C(42) 0.030(2) 0.026(2) 0.047(2) 0.0017(19) 0.002(2) 0.014(2)
C(43) 0.031(2) 0.029(2) 0.031(2) 0.0080(19) 0.0016(18) 0.0107(18)
C(44) 0.029(2) 0.029(2) 0.030(2) 0.0070(19) 0.0014(18) 0.0079(18)
C(45) 0.044(3) 0.040(2) 0.036(2) 0.011(2) 0.002(2) 0.007(2)
C(46) 0.059(3) 0.049(3) 0.032(2) 0.012(2) 0.004(2) 0.002(2)
C(47) 0.055(3) 0.062(3) 0.035(2) 0.024(3) 0.018(2) 0.017(2)
C(48) 0.036(2) 0.044(2) 0.037(2) 0.007(2) 0.009(2) 0.014(2)
C(49) 0.037(2) 0.049(3) 0.048(3) -0.004(2) 0.008(2) 0.007(2)
C(50) 0.026(2) 0.040(2) 0.035(2) 0.010(2) 0.0075(19) 0.013(2)
C(51) 0.028(2) 0.038(2) 0.043(2) 0.011(2) 0.003(2) 0.010(2)
C(52) 0.043(3) 0.046(3) 0.072(4) 0.020(2) -0.003(3) 0.019(3)
C(53) 0.040(3) 0.065(4) 0.086(5) 0.026(3) -0.006(3) 0.024(3)
C(54) 0.029(2) 0.073(4) 0.062(4) 0.018(2) -0.006(2) 0.016(3)
C(55) 0.027(2) 0.048(3) 0.050(3) 0.009(2) 0.002(2) 0.011(2)
C(56) 0.049(3) 0.031(2) 0.070(4) 0.011(2) 0.015(3) 0.015(2)
C(57) 0.027(2) 0.025(2) 0.036(2) 0.0020(18) 0.0021(19) 0.0077(18)
C(58) 0.035(2) 0.028(2) 0.036(2) 0.005(2) 0.005(2) 0.0095(19)
C(59) 0.053(3) 0.026(2) 0.056(3) 0.016(2) 0.012(2) 0.010(2)
C(60) 0.053(3) 0.038(2) 0.048(3) 0.018(2) 0.008(2) 0.000(2)
C(61) 0.046(3) 0.049(3) 0.045(3) 0.011(2) 0.016(2) 0.008(2)
C(62) 0.041(2) 0.029(2) 0.043(2) 0.004(2) 0.013(2) 0.012(2)
C(63) 0.069(4) 0.039(3) 0.070(4) 0.014(2) 0.018(3) 0.034(3)
C(64) 0.045(3) 0.035(2) 0.045(3) 0.002(2) -0.002(2) 0.021(2)
C(65) 0.041(2) 0.022(2) 0.036(2) 0.0039(19) -0.002(2) 0.0133(18)
C(66) 0.044(3) 0.037(2) 0.042(3) 0.008(2) 0.006(2) 0.018(2)
C(67) 0.080(4) 0.058(3) 0.033(3) 0.017(3) 0.007(3) 0.016(2)
C(68) 0.076(4) 0.046(3) 0.044(3) 0.008(3) -0.012(3) 0.012(2)
C(69) 0.058(3) 0.044(3) 0.051(3) 0.003(2) -0.019(3) 0.019(2)
C(70) 0.033(3) 0.071(4) 0.089(5) -0.002(3) -0.007(3) 0.037(4)
C(71) 0.084(7) 0.148(11) 0.194(15) -0.021(7) -0.046(8) 0.112(11)

loop_
_atom_type_symbol
_atom_type_description
_atom_type_scat_dispersion_real
_atom_type_scat_dispersion_imag
_atom_type_scat_source
C C 0.003 0.002
;
International Tables for Crystallography
(1992, Vol. C, Tables 4.2.6.8 and 6.1.1.4)
;
H H 0.000 0.000
;
International Tables for Crystallography
(1992, Vol. C, Table 6.1.1.4)
;
O O 0.011 0.006
;
International Tables for Crystallography
(1992, Vol. C, Tables 4.2.6.8 and 6.1.1.4)
;
P P 0.102 0.094
;
International Tables for Crystallography
(1992, Vol. C, Tables 4.2.6.8 and 6.1.1.4)
;
Ru Ru -1.259 0.836
;
International Tables for Crystallography
(1992, Vol. C, Tables 4.2.6.8 and 6.1.1.4)
;
Cl Cl 0.148 0.159
;
International Tables for Crystallography
(1992, Vol. C, Tables 4.2.6.8 and 6.1.1.4)
;

loop_
_geom_angle_atom_site_label_1
_geom_angle_atom_site_label_2
_geom_angle_atom_site_label_3
_geom_angle
P(1) Ru(1) P(2) 83.78(5)
P(1) Ru(1) O(1) 96.77(13)
P(1) Ru(1) O(3) 174.03(10)
P(1) Ru(1) O(6) 80.83(11)
P(1) Ru(1) C(3) 103.84(14)
P(2) Ru(1) O(1) 176.42(11)
P(2) Ru(1) O(3) 97.34(10)
P(2) Ru(1) O(6) 95.49(10)
P(2) Ru(1) C(3) 90.41(14)
O(1) Ru(1) O(3) 81.75(16)
O(1) Ru(1) O(6) 81.12(15)
O(1) Ru(1) C(3) 92.89(17)
O(3) Ru(1) O(6) 93.21(13)
O(3) Ru(1) C(3) 82.04(16)
O(6) Ru(1) C(3) 172.87(16)
P(3) Ru(2) P(4) 82.14(4)
P(3) Ru(2) O(2) 166.72(9)
P(3) Ru(2) O(11) 99.88(10)
P(3) Ru(2) O(14) 80.90(9)
P(3) Ru(2) C(38) 97.32(14)
P(4) Ru(2) O(2) 96.49(10)
P(4) Ru(2) O(11) 177.60(10)
P(4) Ru(2) O(14) 92.44(10)
P(4) Ru(2) C(38) 100.56(16)
O(2) Ru(2) O(11) 81.25(14)
O(2) Ru(2) O(14) 85.97(12)
O(2) Ru(2) C(38) 95.92(16)
O(11) Ru(2) O(14) 86.62(13)
O(11) Ru(2) C(38) 80.52(18)
O(14) Ru(2) C(38) 166.54(18)
Ru(1) P(1) C(6) 112.2(2)
Ru(1) P(1) C(8) 105.10(19)
Ru(1) P(1) C(15) 128.75(19)
C(6) P(1) C(8) 102.5(2)
C(6) P(1) C(15) 103.6(2)
C(8) P(1) C(15) 101.4(2)
Ru(1) P(2) C(7) 111.0(2)
Ru(1) P(2) C(22) 114.7(2)
Ru(1) P(2) C(29) 121.60(17)
C(7) P(2) C(22) 103.1(2)
C(7) P(2) C(29) 106.4(2)
C(22) P(2) C(29) 97.9(2)
Ru(2) P(3) C(41) 114.01(17)
Ru(2) P(3) C(43) 104.93(16)
Ru(2) P(3) C(50) 126.39(19)
C(41) P(3) C(43) 102.7(2)
C(41) P(3) C(50) 104.4(2)
C(43) P(3) C(50) 101.3(2)
Ru(2) P(4) C(42) 109.70(18)
Ru(2) P(4) C(57) 121.51(18)
Ru(2) P(4) C(65) 114.50(16)
C(42) P(4) C(57) 101.7(2)
C(42) P(4) C(65) 102.8(2)
C(57) P(4) C(65) 104.4(2)
Ru(2) O(2) C(1) 134.9(3)
Ru(1) O(3) C(1) 115.9(2)
C(4) O(5) C(5) 117.8(5)
Ru(1) O(6) C(9) 118.3(3)
Ru(1) O(6) C(14) 122.0(3)
C(9) O(6) C(14) 119.5(4)
C(16) O(7) C(21) 113.5(6)
C(23) O(8) C(28) 118.4(5)
C(34) O(9) C(35) 118.8(7)
Ru(2) O(11) C(36) 114.9(3)
C(39) O(13) C(40) 119.8(7)
Ru(2) O(14) C(44) 117.4(2)
Ru(2) O(14) C(49) 124.3(3)
C(44) O(14) C(49) 118.3(3)
C(51) O(15) C(56) 118.1(5)
C(58) O(16) C(63) 116.7(4)
C(64) O(17) C(70) 120.4(5)
O(2) C(1) O(3) 125.0(4)
O(2) C(1) C(2) 117.4(4)
O(3) C(1) C(2) 117.6(4)
C(1) C(2) C(3) 114.2(4)
Ru(1) C(3) C(2) 106.1(3)
Ru(1) C(3) C(4) 107.9(3)
C(2) C(3) C(4) 112.4(4)
O(4) C(4) O(5) 120.8(5)
O(4) C(4) C(3) 125.7(5)
O(5) C(4) C(3) 113.5(4)
P(1) C(6) C(7) 106.9(4)
P(2) C(7) C(6) 110.1(3)
P(1) C(8) C(9) 117.2(4)
P(1) C(8) C(13) 123.7(4)
C(9) C(8) C(13) 119.0(5)
O(6) C(9) C(8) 118.0(4)
O(6) C(9) C(10) 120.5(5)
C(8) C(9) C(10) 121.5(5)
C(9) C(10) C(11) 118.0(6)
C(10) C(11) C(12) 119.9(6)
C(11) C(12) C(13) 120.6(6)
C(8) C(13) C(12) 121.0(6)
P(1) C(15) C(16) 120.0(5)
P(1) C(15) C(20) 121.4(5)
C(16) C(15) C(20) 118.6(5)
O(7) C(16) C(15) 116.8(5)
O(7) C(16) C(17) 124.4(7)
C(15) C(16) C(17) 118.7(7)
C(16) C(17) C(18) 117.8(8)
C(17) C(18) C(19) 122.2(7)
C(18) C(19) C(20) 121.7(8)
C(15) C(20) C(19) 121.0(7)
P(2) C(22) C(23) 122.6(4)
P(2) C(22) C(27) 117.0(4)
C(23) C(22) C(27) 120.1(5)
O(8) C(23) C(22) 116.4(5)
O(8) C(23) C(24) 124.7(6)
C(22) C(23) C(24) 118.9(6)
C(23) C(24) C(25) 119.6(7)
C(24) C(25) C(26) 123.1(7)
C(25) C(26) C(27) 118.6(7)
C(22) C(27) C(26) 119.6(6)
P(2) C(29) C(30) 118.7(4)
P(2) C(29) C(34) 123.4(4)
C(30) C(29) C(34) 117.8(6)
C(29) C(30) C(31) 120.5(6)
C(30) C(31) C(32) 120.5(7)
C(31) C(32) C(33) 119.8(7)
C(32) C(33) C(34) 122.3(6)
O(9) C(34) C(29) 115.7(5)
O(9) C(34) C(33) 125.2(5)
C(29) C(34) C(33) 119.1(6)
O(10) C(36) O(11) 123.4(5)
O(10) C(36) C(37) 120.8(6)
O(11) C(36) C(37) 115.8(5)
C(36) C(37) C(38) 112.5(4)
Ru(2) C(38) C(37) 103.1(3)
Ru(2) C(38) C(39) 118.2(4)
C(37) C(38) C(39) 111.3(4)
O(12) C(39) O(13) 120.6(5)
O(12) C(39) C(38) 126.6(5)
O(13) C(39) C(38) 112.8(5)
P(3) C(41) C(42) 111.7(3)
P(4) C(42) C(41) 113.0(3)
P(3) C(43) C(44) 118.8(3)
P(3) C(43) C(48) 122.3(3)
C(44) C(43) C(48) 118.9(4)
O(14) C(44) C(43) 117.0(3)
O(14) C(44) C(45) 122.0(4)
C(43) C(44) C(45) 121.0(4)
C(44) C(45) C(46) 118.9(5)
C(45) C(46) C(47) 121.0(5)
C(46) C(47) C(48) 118.6(5)
C(43) C(48) C(47) 121.5(5)
P(3) C(50) C(51) 117.7(3)
P(3) C(50) C(55) 124.2(4)
C(51) C(50) C(55) 117.9(5)
O(15) C(51) C(50) 115.5(4)
O(15) C(51) C(52) 123.7(5)
C(50) C(51) C(52) 120.7(4)
C(51) C(52) C(53) 119.4(6)
C(52) C(53) C(54) 122.6(6)
C(53) C(54) C(55) 116.6(5)
C(50) C(55) C(54) 122.7(5)
P(4) C(57) C(58) 122.5(4)
P(4) C(57) C(62) 118.6(4)
C(58) C(57) C(62) 118.8(4)
O(16) C(58) C(57) 116.2(4)
O(16) C(58) C(59) 122.8(5)
C(57) C(58) C(59) 121.0(5)
C(58) C(59) C(60) 118.7(5)
C(59) C(60) C(61) 121.1(5)
C(60) C(61) C(62) 120.1(6)
C(57) C(62) C(61) 120.3(5)
O(17) C(64) C(65) 114.5(5)
O(17) C(64) C(69) 123.8(5)
C(65) C(64) C(69) 121.6(5)
P(4) C(65) C(64) 118.8(4)
P(4) C(65) C(66) 124.0(4)
C(64) C(65) C(66) 117.0(5)
C(65) C(66) C(67) 121.8(5)
C(66) C(67) C(68) 119.8(6)
C(67) C(68) C(69) 121.9(6)
C(64) C(69) C(68) 117.8(6)
Cl(1) C(71) Cl(2) 108.6(8)
Cl(1) C(71) Cl(3) 113.7(8)
Cl(2) C(71) Cl(3) 105.1(8)
Ru(1) O(1) H(77) 112.4
Ru(1) O(1) H(78) 119.3
Ru(1) O(1) H(79) 114.0
H(77) O(1) H(78) 110.2
H(77) O(1) H(79) 112.5
H(78) O(1) H(79) 85.9
H(80) O(18) H(81) 73.1
C(1) C(2) H(1) 108.1
C(1) C(2) H(2) 108.8
C(3) C(2) H(1) 107.6
C(3) C(2) H(2) 108.7
H(1) C(2) H(2) 109.5
Ru(1) C(3) H(3) 110.1
C(2) C(3) H(3) 109.7
C(4) C(3) H(3) 110.4
O(5) C(5) H(4) 109.1
O(5) C(5) H(5) 109.8
O(5) C(5) H(6) 109.5
H(4) C(5) H(5) 109.5
H(4) C(5) H(6) 109.5
H(5) C(5) H(6) 109.5
P(1) C(6) H(7) 109.9
P(1) C(6) H(8) 110.2
C(7) C(6) H(7) 110.8
C(7) C(6) H(8) 109.7
H(7) C(6) H(8) 109.5
P(2) C(7) H(9) 108.7
P(2) C(7) H(10) 109.9
C(6) C(7) H(9) 108.9
C(6) C(7) H(10) 109.8
H(9) C(7) H(10) 109.5
C(9) C(10) H(11) 121.2
C(11) C(10) H(11) 120.8
C(10) C(11) H(12) 118.9
C(12) C(11) H(12) 121.2
C(11) C(12) H(13) 118.7
C(13) C(12) H(13) 120.7
C(8) C(13) H(14) 119.2
C(12) C(13) H(14) 119.8
O(6) C(14) H(15) 109.6
O(6) C(14) H(16) 109.0
O(6) C(14) H(17) 109.7
H(15) C(14) H(16) 109.5
H(15) C(14) H(17) 109.5
H(16) C(14) H(17) 109.5
C(16) C(17) H(18) 119.6
C(18) C(17) H(18) 122.6
C(17) C(18) H(19) 117.8
C(19) C(18) H(19) 120.0
C(18) C(19) H(20) 118.3
C(20) C(19) H(20) 120.0
C(15) C(20) H(21) 119.6
C(19) C(20) H(21) 119.4
O(7) C(21) H(22) 109.5
O(7) C(21) H(23) 108.1
O(7) C(21) H(24) 110.8
H(22) C(21) H(23) 109.5
H(22) C(21) H(24) 109.5
H(23) C(21) H(24) 109.5
C(23) C(24) H(25) 120.1
C(25) C(24) H(25) 120.3
C(24) C(25) H(26) 118.2
C(26) C(25) H(26) 118.7
C(25) C(26) H(27) 120.6
C(27) C(26) H(27) 120.8
C(22) C(27) H(28) 120.3
C(26) C(27) H(28) 120.2
O(8) C(28) H(29) 109.4
O(8) C(28) H(30) 109.6
O(8) C(28) H(31) 109.3
H(29) C(28) H(30) 109.5
H(29) C(28) H(31) 109.5
H(30) C(28) H(31) 109.5
C(29) C(30) H(32) 120.1
C(31) C(30) H(32) 119.4
C(30) C(31) H(33) 119.5
C(32) C(31) H(33) 120.1
C(31) C(32) H(34) 119.0
C(33) C(32) H(34) 121.2
C(32) C(33) H(35) 118.7
C(34) C(33) H(35) 119.0
O(9) C(35) H(36) 109.9
O(9) C(35) H(37) 108.7
O(9) C(35) H(38) 109.8
H(36) C(35) H(37) 109.5
H(36) C(35) H(38) 109.5
H(37) C(35) H(38) 109.5
C(36) C(37) H(39) 107.9
C(36) C(37) H(40) 109.6
C(38) C(37) H(39) 108.4
C(38) C(37) H(40) 109.0
H(39) C(37) H(40) 109.5
Ru(2) C(38) H(41) 108.3
C(37) C(38) H(41) 107.8
C(39) C(38) H(41) 107.7
O(13) C(40) H(42) 113.6
O(13) C(40) H(43) 106.1
O(13) C(40) H(44) 108.7
H(42) C(40) H(43) 109.5
H(42) C(40) H(44) 109.5
H(43) C(40) H(44) 109.5
P(3) C(41) H(45) 109.1
P(3) C(41) H(46) 109.0
C(42) C(41) H(45) 108.9
C(42) C(41) H(46) 108.7
H(45) C(41) H(46) 109.5
P(4) C(42) H(47) 108.4
P(4) C(42) H(48) 108.4
C(41) C(42) H(47) 108.7
C(41) C(42) H(48) 108.8
H(47) C(42) H(48) 109.5
C(44) C(45) H(49) 120.7
C(46) C(45) H(49) 120.4
C(45) C(46) H(50) 119.5
C(47) C(46) H(50) 119.4
C(46) C(47) H(51) 120.3
C(48) C(47) H(51) 121.0
C(43) C(48) H(52) 119.9
C(47) C(48) H(52) 118.6
O(14) C(49) H(53) 109.7
O(14) C(49) H(54) 109.7
O(14) C(49) H(55) 109.1
H(53) C(49) H(54) 109.5
H(53) C(49) H(55) 109.5
H(54) C(49) H(55) 109.5
C(51) C(52) H(56) 120.5
C(53) C(52) H(56) 120.1
C(52) C(53) H(57) 119.5
C(54) C(53) H(57) 117.9
C(53) C(54) H(58) 121.8
C(55) C(54) H(58) 121.6
C(50) C(55) H(59) 119.1
C(54) C(55) H(59) 118.2
O(15) C(56) H(60) 109.4
O(15) C(56) H(61) 110.1
O(15) C(56) H(62) 108.9
H(60) C(56) H(61) 109.5
H(60) C(56) H(62) 109.5
H(61) C(56) H(62) 109.5
C(58) C(59) H(63) 120.3
C(60) C(59) H(63) 121.1
C(59) C(60) H(64) 119.5
C(61) C(60) H(64) 119.5
C(60) C(61) H(65) 120.3
C(62) C(61) H(65) 119.5
C(57) C(62) H(66) 119.7
C(61) C(62) H(66) 120.0
O(16) C(63) H(67) 110.1
O(16) C(63) H(68) 109.4
O(16) C(63) H(69) 109.0
H(67) C(63) H(68) 109.5
H(67) C(63) H(69) 109.5
H(68) C(63) H(69) 109.5
C(65) C(66) H(70) 118.8
C(67) C(66) H(70) 119.3
C(66) C(67) H(71) 120.3
C(68) C(67) H(71) 119.8
C(67) C(68) H(72) 119.5
C(69) C(68) H(72) 118.7
C(64) C(69) H(73) 120.8
C(68) C(69) H(73) 121.4
O(17) C(70) H(74) 109.6
O(17) C(70) H(75) 108.9
O(17) C(70) H(76) 109.9
H(74) C(70) H(75) 109.5
H(74) C(70) H(76) 109.5
H(75) C(70) H(76) 109.5
Cl(1) C(71) H(82) 109.1
Cl(2) C(71) H(82) 108.8
Cl(3) C(71) H(82) 111.2

loop_
_geom_bond_atom_site_label_1
_geom_bond_atom_site_label_2
_geom_bond_distance
Ru(1) P(1) 2.2046(15)
Ru(1) P(2) 2.2521(13)
Ru(1) O(1) 2.213(4)
Ru(1) O(3) 2.117(3)
Ru(1) O(6) 2.284(3)
Ru(1) C(3) 2.151(4)
Ru(2) P(3) 2.1916(12)
Ru(2) P(4) 2.2431(13)
Ru(2) O(2) 2.192(3)
Ru(2) O(11) 2.141(4)
Ru(2) O(14) 2.310(3)
Ru(2) C(38) 2.131(4)
Cl(1) C(71) 1.776(13)
Cl(2) C(71) 1.941(17)
Cl(3) C(71) 1.618(14)
P(1) C(6) 1.839(6)
P(1) C(8) 1.841(5)
P(1) C(15) 1.842(6)
P(2) C(7) 1.856(6)
P(2) C(22) 1.847(5)
P(2) C(29) 1.852(6)
P(3) C(41) 1.838(5)
P(3) C(43) 1.813(4)
P(3) C(50) 1.830(5)
P(4) C(42) 1.879(5)
P(4) C(57) 1.845(4)
P(4) C(65) 1.841(5)
O(2) C(1) 1.254(6)
O(3) C(1) 1.272(6)
O(4) C(4) 1.213(7)
O(5) C(4) 1.367(7)
O(5) C(5) 1.428(8)
O(6) C(9) 1.387(7)
O(6) C(14) 1.434(7)
O(7) C(16) 1.369(9)
O(7) C(21) 1.364(13)
O(8) C(23) 1.340(9)
O(8) C(28) 1.417(10)
O(9) C(34) 1.355(8)
O(9) C(35) 1.387(10)
O(10) C(36) 1.250(9)
O(11) C(36) 1.270(7)
O(12) C(39) 1.242(7)
O(13) C(39) 1.348(8)
O(13) C(40) 1.390(10)
O(14) C(44) 1.379(6)
O(14) C(49) 1.434(6)
O(15) C(51) 1.344(6)
O(15) C(56) 1.447(7)
O(16) C(58) 1.372(7)
O(16) C(63) 1.429(8)
O(17) C(64) 1.341(7)
O(17) C(70) 1.453(7)
C(1) C(2) 1.532(6)
C(2) C(3) 1.532(8)
C(3) C(4) 1.456(7)
C(6) C(7) 1.538(8)
C(8) C(9) 1.386(8)
C(8) C(13) 1.385(8)
C(9) C(10) 1.390(8)
C(10) C(11) 1.420(10)
C(11) C(12) 1.378(11)
C(12) C(13) 1.366(9)
C(15) C(16) 1.417(10)
C(15) C(20) 1.427(10)
C(16) C(17) 1.413(9)
C(17) C(18) 1.457(15)
C(18) C(19) 1.287(14)
C(19) C(20) 1.359(10)
C(22) C(23) 1.431(8)
C(22) C(27) 1.409(9)
C(23) C(24) 1.415(9)
C(24) C(25) 1.343(13)
C(25) C(26) 1.417(12)
C(26) C(27) 1.397(10)
C(29) C(30) 1.388(9)
C(29) C(34) 1.415(7)
C(30) C(31) 1.418(11)
C(31) C(32) 1.334(10)
C(32) C(33) 1.369(11)
C(33) C(34) 1.378(10)
C(36) C(37) 1.506(8)
C(37) C(38) 1.536(8)
C(38) C(39) 1.421(7)
C(41) C(42) 1.494(7)
C(43) C(44) 1.399(6)
C(43) C(48) 1.386(7)
C(44) C(45) 1.399(6)
C(45) C(46) 1.388(8)
C(46) C(47) 1.409(9)
C(47) C(48) 1.390(7)
C(50) C(51) 1.409(7)
C(50) C(55) 1.383(7)
C(51) C(52) 1.385(9)
C(52) C(53) 1.382(8)
C(53) C(54) 1.386(11)
C(54) C(55) 1.415(9)
C(57) C(58) 1.413(7)
C(57) C(62) 1.386(8)
C(58) C(59) 1.387(7)
C(59) C(60) 1.381(9)
C(60) C(61) 1.389(9)
C(61) C(62) 1.380(8)
C(64) C(65) 1.389(8)
C(64) C(69) 1.427(9)
C(65) C(66) 1.420(8)
C(66) C(67) 1.345(9)
C(67) C(68) 1.395(11)
C(68) C(69) 1.358(10)
O(1) H(77) 0.863
O(1) H(78) 0.790
O(1) H(79) 0.785
O(18) H(80) 0.923
O(18) H(81) 0.911
C(2) H(1) 0.950
C(2) H(2) 0.950
C(3) H(3) 0.950
C(5) H(4) 0.950
C(5) H(5) 0.950
C(5) H(6) 0.950
C(6) H(7) 0.950
C(6) H(8) 0.950
C(7) H(9) 0.950
C(7) H(10) 0.950
C(10) H(11) 0.950
C(11) H(12) 0.950
C(12) H(13) 0.950
C(13) H(14) 0.950
C(14) H(15) 0.950
C(14) H(16) 0.950
C(14) H(17) 0.950
C(17) H(18) 0.950
C(18) H(19) 0.950
C(19) H(20) 0.950
C(20) H(21) 0.950
C(21) H(22) 0.950
C(21) H(23) 0.950
C(21) H(24) 0.950
C(24) H(25) 0.950
C(25) H(26) 0.950
C(26) H(27) 0.950
C(27) H(28) 0.950
C(28) H(29) 0.950
C(28) H(30) 0.950
C(28) H(31) 0.950
C(30) H(32) 0.950
C(31) H(33) 0.950
C(32) H(34) 0.950
C(33) H(35) 0.950
C(35) H(36) 0.950
C(35) H(37) 0.950
C(35) H(38) 0.950
C(37) H(39) 0.950
C(37) H(40) 0.950
C(38) H(41) 0.950
C(40) H(42) 0.950
C(40) H(43) 0.950
C(40) H(44) 0.950
C(41) H(45) 0.950
C(41) H(46) 0.950
C(42) H(47) 0.950
C(42) H(48) 0.950
C(45) H(49) 0.950
C(46) H(50) 0.950
C(47) H(51) 0.950
C(48) H(52) 0.950
C(49) H(53) 0.950
C(49) H(54) 0.950
C(49) H(55) 0.950
C(52) H(56) 0.950
C(53) H(57) 0.950
C(54) H(58) 0.950
C(55) H(59) 0.950
C(56) H(60) 0.950
C(56) H(61) 0.950
C(56) H(62) 0.950
C(59) H(63) 0.950
C(60) H(64) 0.950
C(61) H(65) 0.950
C(62) H(66) 0.950
C(63) H(67) 0.950
C(63) H(68) 0.950
C(63) H(69) 0.950
C(66) H(70) 0.950
C(67) H(71) 0.950
C(68) H(72) 0.950
C(69) H(73) 0.950
C(70) H(74) 0.950
C(70) H(75) 0.950
C(70) H(76) 0.950
C(71) H(82) 0.950

loop_
_geom_contact_atom_site_label_1
_geom_contact_atom_site_label_2
_geom_contact_distance
_geom_contact_site_symmetry_2
Cl(1) O(10) 3.209(8) .
Cl(1) C(40) 3.413(11) 56501
Cl(1) C(59) 3.313(7) 56501
Cl(1) C(60) 3.397(7) 56501
O(1) O(18) 3.436(9) 56501
O(4) O(18) 2.842(8) 56501
O(5) C(46) 3.568(7) 77702
O(10) Cl(1) 3.209(8) .
O(10) O(18) 3.552(9) 56501
O(10) C(71) 2.904(18) .
O(11) O(18) 2.825(6) 56501
O(12) C(32) 3.350(8) 45501
O(12) C(33) 3.367(9) 45501
O(17) C(69) 3.494(8) 76702
O(18) O(1) 3.436(9) 54501
O(18) O(4) 2.842(8) 54501
O(18) O(10) 3.552(9) 54501
O(18) O(11) 2.825(6) 54501
O(18) C(36) 3.581(8) 54501
O(18) C(49) 3.509(11) 54501
O(18) C(56) 3.267(9) 54501
O(18) C(63) 3.178(8) .
C(5) C(46) 3.421(11) 77702
C(10) C(28) 3.578(11) 76602
C(11) C(28) 3.539(12) 76602
C(28) C(10) 3.578(11) 76602
C(28) C(11) 3.539(12) 76602
C(32) O(12) 3.350(8) 65501
C(32) C(54) 3.544(9) 65501
C(32) C(55) 3.599(8) 65501
C(33) O(12) 3.367(9) 65501
C(33) C(54) 3.361(10) 65501
C(33) C(55) 3.561(9) 65501
C(36) O(18) 3.581(8) 56501
C(40) Cl(1) 3.413(11) 54501
C(46) O(5) 3.568(7) 77702
C(46) C(5) 3.421(11) 77702
C(46) C(52) 3.528(10) 67702
C(49) O(18) 3.509(11) 56501
C(52) C(46) 3.528(10) 67702
C(52) C(56) 3.563(10) 67702
C(54) C(32) 3.544(9) 45501
C(54) C(33) 3.361(10) 45501
C(55) C(32) 3.599(8) 45501
C(55) C(33) 3.561(9) 45501
C(56) O(18) 3.267(9) 56501
C(56) C(52) 3.563(10) 67702
C(56) C(63) 3.396(8) 56501
C(59) Cl(1) 3.313(7) 54501
C(60) Cl(1) 3.397(7) 54501
C(63) O(18) 3.178(8) .
C(63) C(56) 3.396(8) 54501
C(68) C(70) 3.497(10) 76702
C(69) O(17) 3.494(8) 76702
C(70) C(68) 3.497(10) 76702
C(71) O(10) 2.904(18) .
Cl(1) H(22) 3.002 .
Cl(1) H(42) 2.556 56501
Cl(1) H(63) 3.224 56501
Cl(1) H(64) 3.363 56501
Cl(1) H(77) 3.421 .
Cl(1) H(78) 3.425 .
Cl(2) H(16) 3.176 .
Cl(2) H(22) 3.388 .
Cl(2) H(36) 3.448 45501
Cl(3) H(20) 3.442 45501
Cl(3) H(21) 3.287 45501
Cl(3) H(36) 2.826 45501
Cl(3) H(50) 3.157 67702
Cl(3) H(51) 3.128 67702
O(1) H(64) 3.534 56501
O(1) H(80) 2.542 56501
O(1) H(81) 3.094 56501
O(4) H(49) 2.761 77702
O(4) H(53) 3.304 77702
O(4) H(57) 3.559 65501
O(4) H(80) 2.677 56501
O(4) H(81) 1.935 56501
O(5) H(49) 3.366 77702
O(5) H(50) 2.788 77702
O(7) H(64) 2.973 56501
O(8) H(30) 3.294 76602
O(10) H(80) 2.905 56501
O(10) H(82) 2.140 .
O(11) H(80) 2.618 56501
O(11) H(81) 3.189 56501
O(12) H(34) 2.727 45501
O(12) H(35) 2.731 45501
O(15) H(56) 3.332 67702
O(15) H(60) 2.873 67702
O(16) H(52) 3.280 66702
O(16) H(73) 2.894 76702
O(16) H(75) 3.346 76702
O(16) H(76) 3.505 76702
O(17) H(73) 3.429 76702
O(18) H(55) 2.681 54501
O(18) H(61) 3.523 54501
O(18) H(62) 2.354 54501
O(18) H(63) 2.709 .
O(18) H(68) 2.838 .
O(18) H(69) 2.669 .
O(18) H(78) 3.107 54501
O(18) H(79) 2.758 54501
C(1) H(81) 3.595 56501
C(2) H(57) 3.229 65501
C(2) H(58) 3.155 65501
C(3) H(57) 3.335 65501
C(4) H(49) 3.223 77702
C(4) H(50) 3.456 77702
C(4) H(57) 3.330 65501
C(4) H(80) 3.488 56501
C(4) H(81) 2.987 56501
C(5) H(49) 3.247 77702
C(5) H(50) 2.836 77702
C(5) H(64) 3.388 56501
C(5) H(72) 3.309 77702
C(7) H(25) 3.485 76602
C(8) H(29) 3.548 76602
C(9) H(29) 3.550 76602
C(9) H(30) 3.591 76602
C(10) H(29) 3.322 76602
C(10) H(30) 3.585 76602
C(10) H(31) 3.255 76602
C(11) H(29) 3.030 76602
C(11) H(31) 3.239 76602
C(12) H(14) 3.030 77602
C(12) H(29) 2.974 76602
C(13) H(13) 3.264 77602
C(13) H(14) 3.218 77602
C(13) H(25) 3.574 76602
C(13) H(29) 3.259 76602
C(15) H(13) 3.052 77602
C(16) H(13) 2.987 77602
C(16) H(64) 3.189 56501
C(17) H(13) 2.916 77602
C(17) H(64) 3.173 56501
C(17) H(65) 3.364 56501
C(18) H(12) 3.493 77602
C(18) H(13) 2.946 77602
C(18) H(33) 3.434 56501
C(19) H(12) 3.242 77602
C(19) H(13) 3.036 77602
C(20) H(13) 3.081 77602
C(21) H(26) 3.514 56501
C(21) H(64) 3.301 56501
C(22) H(30) 3.205 76602
C(23) H(30) 2.928 76602
C(24) H(10) 3.351 76602
C(24) H(18) 3.347 54501
C(24) H(24) 3.491 54501
C(24) H(30) 3.218 76602
C(25) H(18) 3.519 54501
C(25) H(24) 3.166 54501
C(28) H(10) 3.406 76602
C(30) H(19) 3.475 54501
C(31) H(19) 3.024 54501
C(31) H(58) 3.500 65501
C(31) H(71) 3.558 76702
C(32) H(19) 3.446 54501
C(32) H(58) 3.119 65501
C(32) H(59) 3.172 65501
C(32) H(71) 3.389 76702
C(33) H(39) 3.528 65501
C(33) H(58) 3.150 65501
C(33) H(59) 3.457 65501
C(34) H(58) 3.593 65501
C(35) H(39) 3.442 65501
C(35) H(40) 3.520 65501
C(35) H(82) 3.156 65501
C(36) H(80) 3.115 56501
C(36) H(82) 3.177 .
C(37) H(35) 3.268 45501
C(37) H(37) 3.334 45501
C(37) H(38) 3.534 45501
C(39) H(35) 3.530 45501
C(41) H(45) 3.111 66702
C(41) H(47) 3.354 66702
C(41) H(70) 3.162 66702
C(42) H(45) 3.155 66702
C(42) H(52) 3.191 66702
C(44) H(56) 3.486 67702
C(45) H(5) 2.835 77702
C(45) H(56) 3.013 67702
C(45) H(57) 3.323 67702
C(46) H(5) 2.600 77702
C(46) H(56) 2.713 67702
C(46) H(57) 3.457 67702
C(47) H(56) 2.969 67702
C(47) H(60) 3.479 67702
C(47) H(61) 3.169 67702
C(48) H(47) 3.311 66702
C(48) H(56) 3.447 67702
C(48) H(60) 3.218 67702
C(48) H(61) 3.535 67702
C(48) H(67) 3.142 66702
C(49) H(81) 3.512 56501
C(50) H(60) 3.430 67702
C(50) H(67) 3.422 66702
C(51) H(60) 2.737 67702
C(52) H(38) 3.494 45501
C(52) H(60) 2.838 67702
C(53) H(1) 3.452 45501
C(53) H(38) 3.139 45501
C(53) H(60) 3.568 67702
C(54) H(1) 3.555 45501
C(54) H(2) 3.264 45501
C(54) H(35) 3.342 45501
C(54) H(38) 3.295 45501
C(54) H(67) 3.452 66702
C(54) H(74) 3.070 45501
C(54) H(76) 3.586 45501
C(55) H(34) 3.378 45501
C(55) H(35) 3.274 45501
C(55) H(67) 3.273 66702
C(56) H(56) 3.507 67702
C(56) H(60) 3.474 67702
C(56) H(67) 3.033 56501
C(56) H(69) 2.993 56501
C(57) H(73) 3.590 76702
C(58) H(72) 3.581 76702
C(58) H(73) 2.907 76702
C(59) H(4) 3.478 54501
C(59) H(72) 3.238 76702
C(59) H(73) 3.147 76702
C(59) H(80) 3.510 .
C(60) H(4) 3.191 54501
C(60) H(18) 3.494 54501
C(60) H(72) 3.145 76702
C(61) H(18) 3.333 54501
C(61) H(72) 3.409 76702
C(63) H(52) 3.097 66702
C(63) H(60) 3.230 54501
C(63) H(61) 3.510 54501
C(63) H(62) 2.921 54501
C(63) H(73) 3.279 76702
C(63) H(75) 3.124 76702
C(64) H(73) 3.421 76702
C(64) H(76) 3.316 76702
C(65) H(76) 3.464 76702
C(66) H(45) 3.590 66702
C(66) H(46) 3.558 66702
C(66) H(76) 3.220 76702
C(67) H(5) 3.397 77702
C(67) H(33) 3.592 76702
C(67) H(59) 3.569 66702
C(67) H(76) 2.831 76702
C(68) H(4) 3.467 77702
C(68) H(5) 3.285 77702
C(68) H(33) 3.481 76702
C(68) H(76) 2.695 76702
C(69) H(76) 2.982 76702
C(70) H(58) 2.914 65501
C(70) H(68) 3.167 76702
C(71) H(36) 3.050 45501
H(1) C(53) 3.452 65501
H(1) C(54) 3.555 65501
H(1) H(57) 2.733 65501
H(1) H(58) 2.995 65501
H(1) H(81) 3.312 56501
H(2) C(54) 3.264 65501
H(2) H(57) 3.185 65501
H(2) H(58) 2.503 65501
H(3) H(57) 3.074 65501
H(4) C(59) 3.478 56501
H(4) C(60) 3.191 56501
H(4) C(68) 3.467 77702
H(4) H(49) 3.384 77702
H(4) H(50) 3.567 77702
H(4) H(63) 3.241 56501
H(4) H(64) 2.674 56501
H(4) H(72) 2.920 77702
H(4) H(81) 3.379 56501
H(5) C(45) 2.835 77702
H(5) C(46) 2.600 77702
H(5) C(67) 3.397 77702
H(5) C(68) 3.285 77702
H(5) H(49) 2.623 77702
H(5) H(50) 2.171 77702
H(5) H(71) 3.241 77702
H(5) H(72) 3.034 77702
H(6) H(50) 3.312 77702
H(6) H(64) 3.256 56501
H(6) H(72) 3.455 77702
H(8) H(25) 3.453 76602
H(10) C(24) 3.351 76602
H(10) C(28) 3.406 76602
H(10) H(25) 2.660 76602
H(10) H(29) 3.139 76602
H(10) H(30) 2.833 76602
H(11) H(31) 3.357 76602
H(12) C(18) 3.493 77602
H(12) C(19) 3.242 77602
H(12) H(19) 3.561 77602
H(12) H(20) 3.154 77602
H(12) H(29) 3.440 76602
H(12) H(31) 3.377 76602
H(13) C(13) 3.264 77602
H(13) C(15) 3.052 77602
H(13) C(16) 2.987 77602
H(13) C(17) 2.916 77602
H(13) C(18) 2.946 77602
H(13) C(19) 3.036 77602
H(13) C(20) 3.081 77602
H(13) H(14) 2.570 77602
H(13) H(18) 3.433 77602
H(13) H(19) 3.439 77602
H(13) H(20) 3.599 77602
H(13) H(29) 3.299 76602
H(14) C(12) 3.030 77602
H(14) C(13) 3.218 77602
H(14) H(13) 2.570 77602
H(14) H(14) 2.917 77602
H(14) H(23) 3.519 77602
H(14) H(25) 3.561 76602
H(16) Cl(2) 3.176 .
H(16) H(82) 3.374 .
H(18) C(24) 3.347 56501
H(18) C(25) 3.519 56501
H(18) C(60) 3.494 56501
H(18) C(61) 3.333 56501
H(18) H(13) 3.433 77602
H(18) H(25) 3.411 56501
H(18) H(32) 3.445 56501
H(18) H(33) 3.550 56501
H(18) H(64) 2.939 56501
H(18) H(65) 2.619 56501
H(19) C(30) 3.475 56501
H(19) C(31) 3.024 56501
H(19) C(32) 3.446 56501
H(19) H(12) 3.561 77602
H(19) H(13) 3.439 77602
H(19) H(29) 3.516 56501
H(19) H(33) 2.988 56501
H(20) Cl(3) 3.442 65501
H(20) H(12) 3.154 77602
H(20) H(13) 3.599 77602
H(21) Cl(3) 3.287 65501
H(22) Cl(1) 3.002 .
H(22) Cl(2) 3.388 .
H(22) H(64) 3.183 56501
H(23) H(14) 3.519 77602
H(23) H(26) 3.546 56501
H(24) C(24) 3.491 56501
H(24) C(25) 3.166 56501
H(24) H(25) 3.434 56501
H(24) H(26) 2.865 56501
H(24) H(64) 3.182 56501
H(24) H(65) 3.295 56501
H(25) C(7) 3.485 76602
H(25) C(13) 3.574 76602
H(25) H(8) 3.453 76602
H(25) H(10) 2.660 76602
H(25) H(14) 3.561 76602
H(25) H(18) 3.411 54501
H(25) H(24) 3.434 54501
H(25) H(30) 3.548 76602
H(26) C(21) 3.514 54501
H(26) H(23) 3.546 54501
H(26) H(24) 2.865 54501
H(29) C(8) 3.548 76602
H(29) C(9) 3.550 76602
H(29) C(10) 3.322 76602
H(29) C(11) 3.030 76602
H(29) C(12) 2.974 76602
H(29) C(13) 3.259 76602
H(29) H(10) 3.139 76602
H(29) H(12) 3.440 76602
H(29) H(13) 3.299 76602
H(29) H(19) 3.516 54501
H(30) O(8) 3.294 76602
H(30) C(9) 3.591 76602
H(30) C(10) 3.585 76602
H(30) C(22) 3.205 76602
H(30) C(23) 2.928 76602
H(30) C(24) 3.218 76602
H(30) H(10) 2.833 76602
H(30) H(25) 3.548 76602
H(30) H(30) 3.456 76602
H(31) C(10) 3.255 76602
H(31) C(11) 3.239 76602
H(31) H(11) 3.357 76602
H(31) H(12) 3.377 76602
H(32) H(18) 3.445 54501
H(33) C(18) 3.434 54501
H(33) C(67) 3.592 76702
H(33) C(68) 3.481 76702
H(33) H(18) 3.550 54501
H(33) H(19) 2.988 54501
H(33) H(71) 3.057 76702
H(33) H(72) 2.831 76702
H(34) O(12) 2.727 65501
H(34) C(55) 3.378 65501
H(34) H(46) 3.562 65501
H(34) H(58) 3.373 65501
H(34) H(59) 2.750 65501
H(34) H(71) 2.730 76702
H(35) O(12) 2.731 65501
H(35) C(37) 3.268 65501
H(35) C(39) 3.530 65501
H(35) C(54) 3.342 65501
H(35) C(55) 3.274 65501
H(35) H(39) 2.606 65501
H(35) H(40) 3.123 65501
H(35) H(58) 3.398 65501
H(35) H(59) 3.246 65501
H(36) Cl(2) 3.448 65501
H(36) Cl(3) 2.826 65501
H(36) C(71) 3.050 65501
H(36) H(82) 2.702 65501
H(37) C(37) 3.334 65501
H(37) H(39) 3.079 65501
H(37) H(40) 2.794 65501
H(37) H(82) 3.025 65501
H(38) C(37) 3.534 65501
H(38) C(52) 3.494 65501
H(38) C(53) 3.139 65501
H(38) C(54) 3.295 65501
H(38) H(39) 2.915 65501
H(38) H(40) 3.399 65501
H(38) H(57) 3.320 65501
H(38) H(58) 3.594 65501
H(38) H(82) 3.235 65501
H(39) C(33) 3.528 45501
H(39) C(35) 3.442 45501
H(39) H(35) 2.606 45501
H(39) H(37) 3.079 45501
H(39) H(38) 2.915 45501
H(40) C(35) 3.520 45501
H(40) H(35) 3.123 45501
H(40) H(37) 2.794 45501
H(40) H(38) 3.399 45501
H(42) Cl(1) 2.556 54501
H(43) H(51) 3.369 66702
H(45) C(41) 3.111 66702
H(45) C(42) 3.155 66702
H(45) C(66) 3.590 66702
H(45) H(45) 2.394 66702
H(45) H(46) 3.497 66702
H(45) H(47) 2.448 66702
H(45) H(70) 2.687 66702
H(46) C(66) 3.558 66702
H(46) H(34) 3.562 45501
H(46) H(45) 3.497 66702
H(46) H(47) 3.556 66702
H(46) H(70) 2.803 66702
H(46) H(71) 3.307 66702
H(47) C(41) 3.354 66702
H(47) C(48) 3.311 66702
H(47) H(45) 2.448 66702
H(47) H(46) 3.556 66702
H(47) H(52) 2.528 66702
H(48) H(51) 3.349 66702
H(48) H(52) 3.065 66702
H(49) O(4) 2.761 77702
H(49) O(5) 3.366 77702
H(49) C(4) 3.223 77702
H(49) C(5) 3.247 77702
H(49) H(4) 3.384 77702
H(49) H(5) 2.623 77702
H(49) H(56) 3.414 67702
H(49) H(57) 3.038 67702
H(50) Cl(3) 3.157 67702
H(50) O(5) 2.788 77702
H(50) C(4) 3.456 77702
H(50) C(5) 2.836 77702
H(50) H(4) 3.567 77702
H(50) H(5) 2.171 77702
H(50) H(6) 3.312 77702
H(50) H(56) 2.953 67702
H(50) H(57) 3.267 67702
H(51) Cl(3) 3.128 67702
H(51) H(43) 3.369 66702
H(51) H(48) 3.349 66702
H(51) H(56) 3.348 67702
H(51) H(61) 3.024 67702
H(51) H(69) 3.500 66702
H(52) O(16) 3.280 66702
H(52) C(42) 3.191 66702
H(52) C(63) 3.097 66702
H(52) H(47) 2.528 66702
H(52) H(48) 3.065 66702
H(52) H(60) 3.228 67702
H(52) H(67) 2.412 66702
H(52) H(69) 3.306 66702
H(53) O(4) 3.304 77702
H(54) H(81) 3.544 56501
H(55) O(18) 2.681 56501
H(55) H(80) 3.354 56501
H(55) H(81) 2.729 56501
H(56) O(15) 3.332 67702
H(56) C(44) 3.486 67702
H(56) C(45) 3.013 67702
H(56) C(46) 2.713 67702
H(56) C(47) 2.969 67702
H(56) C(48) 3.447 67702
H(56) C(56) 3.507 67702
H(56) H(49) 3.414 67702
H(56) H(50) 2.953 67702
H(56) H(51) 3.348 67702
H(56) H(60) 2.955 67702
H(57) O(4) 3.559 45501
H(57) C(2) 3.229 45501
H(57) C(3) 3.335 45501
H(57) C(4) 3.330 45501
H(57) C(45) 3.323 67702
H(57) C(46) 3.457 67702
H(57) H(1) 2.733 45501
H(57) H(2) 3.185 45501
H(57) H(3) 3.074 45501
H(57) H(38) 3.320 45501
H(57) H(49) 3.038 67702
H(57) H(50) 3.267 67702
H(58) C(2) 3.155 45501
H(58) C(31) 3.500 45501
H(58) C(32) 3.119 45501
H(58) C(33) 3.150 45501
H(58) C(34) 3.593 45501
H(58) C(70) 2.914 45501
H(58) H(1) 2.995 45501
H(58) H(2) 2.503 45501
H(58) H(34) 3.373 45501
H(58) H(35) 3.398 45501
H(58) H(38) 3.594 45501
H(58) H(74) 2.253 45501
H(58) H(75) 3.128 45501
H(58) H(76) 2.946 45501
H(59) C(32) 3.172 45501
H(59) C(33) 3.457 45501
H(59) C(67) 3.569 66702
H(59) H(34) 2.750 45501
H(59) H(35) 3.246 45501
H(59) H(67) 3.578 66702
H(59) H(70) 3.350 66702
H(59) H(71) 3.106 66702
H(60) O(15) 2.873 67702
H(60) C(47) 3.479 67702
H(60) C(48) 3.218 67702
H(60) C(50) 3.430 67702
H(60) C(51) 2.737 67702
H(60) C(52) 2.838 67702
H(60) C(53) 3.568 67702
H(60) C(56) 3.474 67702
H(60) C(63) 3.230 56501
H(60) H(52) 3.228 67702
H(60) H(56) 2.955 67702
H(60) H(60) 3.069 67702
H(60) H(67) 2.627 56501
H(60) H(68) 3.556 56501
H(60) H(69) 3.071 56501
H(61) O(18) 3.523 56501
H(61) C(47) 3.169 67702
H(61) C(48) 3.535 67702
H(61) C(63) 3.510 56501
H(61) H(51) 3.024 67702
H(61) H(67) 3.228 56501
H(61) H(69) 2.934 56501
H(61) H(82) 3.569 .
H(62) O(18) 2.354 56501
H(62) C(63) 2.921 56501
H(62) H(67) 2.772 56501
H(62) H(68) 3.019 56501
H(62) H(69) 2.497 56501
H(62) H(80) 2.829 56501
H(62) H(81) 3.247 56501
H(63) Cl(1) 3.224 54501
H(63) O(18) 2.709 .
H(63) H(4) 3.241 54501
H(63) H(72) 3.586 76702
H(63) H(73) 3.252 76702
H(63) H(79) 3.228 54501
H(63) H(80) 2.578 .
H(63) H(81) 2.908 .
H(64) Cl(1) 3.363 54501
H(64) O(1) 3.534 54501
H(64) O(7) 2.973 54501
H(64) C(5) 3.388 54501
H(64) C(16) 3.189 54501
H(64) C(17) 3.173 54501
H(64) C(21) 3.301 54501
H(64) H(4) 2.674 54501
H(64) H(6) 3.256 54501
H(64) H(18) 2.939 54501
H(64) H(22) 3.183 54501
H(64) H(24) 3.182 54501
H(64) H(72) 3.434 76702
H(64) H(77) 2.946 54501
H(64) H(79) 3.360 54501
H(65) C(17) 3.364 54501
H(65) H(18) 2.619 54501
H(65) H(24) 3.295 54501
H(67) C(48) 3.142 66702
H(67) C(50) 3.422 66702
H(67) C(54) 3.452 66702
H(67) C(55) 3.273 66702
H(67) C(56) 3.033 54501
H(67) H(52) 2.412 66702
H(67) H(59) 3.578 66702
H(67) H(60) 2.627 54501
H(67) H(61) 3.228 54501
H(67) H(62) 2.772 54501
H(67) H(75) 3.454 76702
H(68) O(18) 2.838 .
H(68) C(70) 3.167 76702
H(68) H(60) 3.556 54501
H(68) H(62) 3.019 54501
H(68) H(73) 2.750 76702
H(68) H(74) 3.577 76702
H(68) H(75) 2.345 76702
H(68) H(76) 3.256 76702
H(68) H(80) 3.459 .
H(68) H(81) 3.357 .
H(69) O(18) 2.669 .
H(69) C(56) 2.993 54501
H(69) H(51) 3.500 66702
H(69) H(52) 3.306 66702
H(69) H(60) 3.071 54501
H(69) H(61) 2.934 54501
H(69) H(62) 2.497 54501
H(69) H(80) 2.958 .
H(69) H(81) 3.359 .
H(70) C(41) 3.162 66702
H(70) H(45) 2.687 66702
H(70) H(46) 2.803 66702
H(70) H(59) 3.350 66702
H(71) C(31) 3.558 76702
H(71) C(32) 3.389 76702
H(71) H(5) 3.241 77702
H(71) H(33) 3.057 76702
H(71) H(34) 2.730 76702
H(71) H(46) 3.307 66702
H(71) H(59) 3.106 66702
H(71) H(76) 3.230 76702
H(72) C(5) 3.309 77702
H(72) C(58) 3.581 76702
H(72) C(59) 3.238 76702
H(72) C(60) 3.145 76702
H(72) C(61) 3.409 76702
H(72) H(4) 2.920 77702
H(72) H(5) 3.034 77702
H(72) H(6) 3.455 77702
H(72) H(33) 2.831 76702
H(72) H(63) 3.586 76702
H(72) H(64) 3.434 76702
H(72) H(76) 3.035 76702
H(73) O(16) 2.894 76702
H(73) O(17) 3.429 76702
H(73) C(57) 3.590 76702
H(73) C(58) 2.907 76702
H(73) C(59) 3.147 76702
H(73) C(63) 3.279 76702
H(73) C(64) 3.421 76702
H(73) H(63) 3.252 76702
H(73) H(68) 2.750 76702
H(73) H(76) 3.460 76702
H(74) C(54) 3.070 65501
H(74) H(58) 2.253 65501
H(74) H(68) 3.577 76702
H(75) O(16) 3.346 76702
H(75) C(63) 3.124 76702
H(75) H(58) 3.128 65501
H(75) H(67) 3.454 76702
H(75) H(68) 2.345 76702
H(76) O(16) 3.505 76702
H(76) C(54) 3.586 65501
H(76) C(64) 3.316 76702
H(76) C(65) 3.464 76702
H(76) C(66) 3.220 76702
H(76) C(67) 2.831 76702
H(76) C(68) 2.695 76702
H(76) C(69) 2.982 76702
H(76) H(58) 2.946 65501
H(76) H(68) 3.256 76702
H(76) H(71) 3.230 76702
H(76) H(72) 3.035 76702
H(76) H(73) 3.460 76702
H(77) Cl(1) 3.421 .
H(77) H(64) 2.946 56501
H(77) H(80) 3.045 56501
H(78) Cl(1) 3.425 .
H(78) O(18) 3.107 56501
H(78) H(80) 2.189 56501
H(78) H(81) 2.958 56501
H(79) O(18) 2.758 56501
H(79) H(63) 3.228 56501
H(79) H(64) 3.360 56501
H(79) H(80) 1.911 56501
H(79) H(81) 2.345 56501
H(80) O(1) 2.542 54501
H(80) O(4) 2.677 54501
H(80) O(10) 2.905 54501
H(80) O(11) 2.618 54501
H(80) C(4) 3.488 54501
H(80) C(36) 3.115 54501
H(80) C(59) 3.510 .
H(80) H(55) 3.354 54501
H(80) H(62) 2.829 54501
H(80) H(63) 2.578 .
H(80) H(68) 3.459 .
H(80) H(69) 2.958 .
H(80) H(77) 3.045 54501
H(80) H(78) 2.189 54501
H(80) H(79) 1.911 54501
H(81) O(1) 3.094 54501
H(81) O(4) 1.935 54501
H(81) O(11) 3.189 54501
H(81) C(1) 3.595 54501
H(81) C(4) 2.987 54501
H(81) C(49) 3.512 54501
H(81) H(1) 3.312 54501
H(81) H(4) 3.379 54501
H(81) H(54) 3.544 54501
H(81) H(55) 2.729 54501
H(81) H(62) 3.247 54501
H(81) H(63) 2.908 .
H(81) H(68) 3.357 .
H(81) H(69) 3.359 .
H(81) H(78) 2.958 54501
H(81) H(79) 2.345 54501
H(82) O(10) 2.140 .
H(82) C(35) 3.156 45501
H(82) C(36) 3.177 .
H(82) H(16) 3.374 .
H(82) H(36) 2.702 45501
H(82) H(37) 3.025 45501
H(82) H(38) 3.235 45501
H(82) H(61) 3.569 .
O(1) H(77) 0.863(7) .
O(1) H(78) 0.790(6) .
O(1) H(79) 0.785(5) .
O(7) H(77) 2.205(7) .
O(10) H(78) 2.241(8) .
O(4) H(79) 2.423(6) .
O(1) O(7) 3.020(7) .
O(1) O(10) 3.023(8) .
O(1) O(4) 3.086(6) .

loop_
_geom_torsion_atom_site_label_1
_geom_torsion_atom_site_label_2
_geom_torsion_atom_site_label_3
_geom_torsion_atom_site_label_4
_geom_torsion
P(1) Ru(1) P(2) C(7) -2.06(19)
P(1) Ru(1) P(2) C(22) -118.4(2)
P(1) Ru(1) P(2) C(29) 124.1(2)
P(2) Ru(1) P(1) C(6) -19.45(19)
P(2) Ru(1) P(1) C(8) 91.16(18)
P(2) Ru(1) P(1) C(15) -150.2(2)
O(1) Ru(1) P(1) C(6) 164.1(2)
O(1) Ru(1) P(1) C(8) -85.3(2)
O(1) Ru(1) P(1) C(15) 33.3(3)
P(1) Ru(1) O(3) C(1) -173.0(8)
O(3) Ru(1) P(1) C(6) -120.6(10)
O(3) Ru(1) P(1) C(8) -10.0(10)
O(3) Ru(1) P(1) C(15) 108.6(10)
P(1) Ru(1) O(6) C(9) 4.7(3)
P(1) Ru(1) O(6) C(14) -171.2(4)
O(6) Ru(1) P(1) C(6) -116.1(2)
O(6) Ru(1) P(1) C(8) -5.4(2)
O(6) Ru(1) P(1) C(15) 113.2(3)
P(1) Ru(1) C(3) C(2) -167.7(3)
P(1) Ru(1) C(3) C(4) 71.6(3)
C(3) Ru(1) P(1) C(6) 69.4(2)
C(3) Ru(1) P(1) C(8) -179.9(2)
C(3) Ru(1) P(1) C(15) -61.3(3)
O(1) Ru(1) P(2) C(7) 97(2)
O(1) Ru(1) P(2) C(22) -19(2)
O(1) Ru(1) P(2) C(29) -137(2)
P(2) Ru(1) O(3) C(1) 86.5(3)
O(3) Ru(1) P(2) C(7) 172.0(2)
O(3) Ru(1) P(2) C(22) 55.7(2)
O(3) Ru(1) P(2) C(29) -61.8(2)
P(2) Ru(1) O(6) C(9) -78.1(3)
P(2) Ru(1) O(6) C(14) 106.1(4)
O(6) Ru(1) P(2) C(7) 78.1(2)
O(6) Ru(1) P(2) C(22) -38.3(2)
O(6) Ru(1) P(2) C(29) -155.8(2)
P(2) Ru(1) C(3) C(2) -84.0(3)
P(2) Ru(1) C(3) C(4) 155.3(3)
C(3) Ru(1) P(2) C(7) -105.9(2)
C(3) Ru(1) P(2) C(22) 137.7(2)
C(3) Ru(1) P(2) C(29) 20.2(2)
O(1) Ru(1) O(3) C(1) -97.0(3)
O(1) Ru(1) O(6) C(9) 103.1(3)
O(1) Ru(1) O(6) C(14) -72.8(5)
O(1) Ru(1) C(3) C(2) 94.6(3)
O(1) Ru(1) C(3) C(4) -26.1(3)
O(3) Ru(1) O(6) C(9) -175.8(3)
O(3) Ru(1) O(6) C(14) 8.4(5)
O(6) Ru(1) O(3) C(1) -177.5(3)
O(3) Ru(1) C(3) C(2) 13.3(3)
O(3) Ru(1) C(3) C(4) -107.4(3)
C(3) Ru(1) O(3) C(1) -2.9(3)
O(6) Ru(1) C(3) C(2) 61.9(16)
O(6) Ru(1) C(3) C(4) -58.8(16)
C(3) Ru(1) O(6) C(9) 136.2(14)
C(3) Ru(1) O(6) C(14) -39.7(17)
P(3) Ru(2) P(4) C(42) 27.07(18)
P(3) Ru(2) P(4) C(57) 145.30(18)
P(3) Ru(2) P(4) C(65) -87.9(2)
P(4) Ru(2) P(3) C(41) -25.6(2)
P(4) Ru(2) P(3) C(43) 85.94(18)
P(4) Ru(2) P(3) C(50) -157.37(19)
P(3) Ru(2) O(2) C(1) -133.7(4)
O(2) Ru(2) P(3) C(41) -110.5(5)
O(2) Ru(2) P(3) C(43) 1.0(5)
O(2) Ru(2) P(3) C(50) 117.7(5)
P(3) Ru(2) O(11) C(36) -84.4(4)
O(11) Ru(2) P(3) C(41) 155.7(2)
O(11) Ru(2) P(3) C(43) -92.8(2)
O(11) Ru(2) P(3) C(50) 23.9(2)
P(3) Ru(2) O(14) C(44) 8.7(3)
P(3) Ru(2) O(14) C(49) -173.9(4)
O(14) Ru(2) P(3) C(41) -119.4(2)
O(14) Ru(2) P(3) C(43) -7.8(2)
O(14) Ru(2) P(3) C(50) 108.9(2)
P(3) Ru(2) C(38) C(37) 72.9(3)
P(3) Ru(2) C(38) C(39) -50.4(4)
C(38) Ru(2) P(3) C(41) 74.1(2)
C(38) Ru(2) P(3) C(43) -174.3(2)
C(38) Ru(2) P(3) C(50) -57.7(2)
P(4) Ru(2) O(2) C(1) 143.0(4)
O(2) Ru(2) P(4) C(42) -166.25(19)
O(2) Ru(2) P(4) C(57) -48.02(19)
O(2) Ru(2) P(4) C(65) 78.8(2)
P(4) Ru(2) O(11) C(36) 128(2)
O(11) Ru(2) P(4) C(42) 175(2)
O(11) Ru(2) P(4) C(57) -67(2)
O(11) Ru(2) P(4) C(65) 60(2)
P(4) Ru(2) O(14) C(44) -73.0(3)
P(4) Ru(2) O(14) C(49) 104.4(4)
O(14) Ru(2) P(4) C(42) 107.53(19)
O(14) Ru(2) P(4) C(57) -134.24(19)
O(14) Ru(2) P(4) C(65) -7.4(2)
P(4) Ru(2) C(38) C(37) 156.2(3)
P(4) Ru(2) C(38) C(39) 33.0(4)
C(38) Ru(2) P(4) C(42) -69.0(2)
C(38) Ru(2) P(4) C(57) 49.3(2)
C(38) Ru(2) P(4) C(65) 176.1(2)
O(2) Ru(2) O(11) C(36) 109.0(4)
O(11) Ru(2) O(2) C(1) -37.8(4)
O(2) Ru(2) O(14) C(44) -169.3(3)
O(2) Ru(2) O(14) C(49) 8.1(4)
O(14) Ru(2) O(2) C(1) -125.0(4)
O(2) Ru(2) C(38) C(37) -106.1(3)
O(2) Ru(2) C(38) C(39) 130.7(4)
C(38) Ru(2) O(2) C(1) 41.7(4)
O(11) Ru(2) O(14) C(44) 109.2(3)
O(11) Ru(2) O(14) C(49) -73.3(4)
O(14) Ru(2) O(11) C(36) -164.6(4)
O(11) Ru(2) C(38) C(37) -26.0(3)
O(11) Ru(2) C(38) C(39) -149.2(4)
C(38) Ru(2) O(11) C(36) 11.4(4)
O(14) Ru(2) C(38) C(37) -8.6(9)
O(14) Ru(2) C(38) C(39) -131.9(6)
C(38) Ru(2) O(14) C(44) 92.1(7)
C(38) Ru(2) O(14) C(49) -90.5(8)
Ru(1) P(1) C(6) C(7) 40.8(4)
Ru(1) P(1) C(8) C(9) 7.4(4)
Ru(1) P(1) C(8) C(13) -175.5(4)
Ru(1) P(1) C(15) C(16) -68.2(5)
Ru(1) P(1) C(15) C(20) 110.1(5)
C(6) P(1) C(8) C(9) 124.8(4)
C(6) P(1) C(8) C(13) -58.0(5)
C(8) P(1) C(6) C(7) -71.4(4)
C(6) P(1) C(15) C(16) 157.9(4)
C(6) P(1) C(15) C(20) -23.7(5)
C(15) P(1) C(6) C(7) -176.6(3)
C(8) P(1) C(15) C(16) 51.9(5)
C(8) P(1) C(15) C(20) -129.7(5)
C(15) P(1) C(8) C(9) -128.3(4)
C(15) P(1) C(8) C(13) 48.9(5)
Ru(1) P(2) C(7) C(6) 27.4(4)
Ru(1) P(2) C(22) C(23) 161.6(4)
Ru(1) P(2) C(22) C(27) -24.9(6)
Ru(1) P(2) C(29) C(30) 91.6(4)
Ru(1) P(2) C(29) C(34) -85.9(4)
C(7) P(2) C(22) C(23) 40.8(6)
C(7) P(2) C(22) C(27) -145.7(5)
C(22) P(2) C(7) C(6) 150.7(4)
C(7) P(2) C(29) C(30) -140.2(4)
C(7) P(2) C(29) C(34) 42.3(5)
C(29) P(2) C(7) C(6) -106.9(4)
C(22) P(2) C(29) C(30) -34.0(5)
C(22) P(2) C(29) C(34) 148.5(4)
C(29) P(2) C(22) C(23) -68.1(5)
C(29) P(2) C(22) C(27) 105.4(5)
Ru(2) P(3) C(41) C(42) 17.3(4)
Ru(2) P(3) C(43) C(44) 8.8(4)
Ru(2) P(3) C(43) C(48) -171.4(4)
Ru(2) P(3) C(50) C(51) -59.4(4)
Ru(2) P(3) C(50) C(55) 116.3(4)
C(41) P(3) C(43) C(44) 128.2(4)
C(41) P(3) C(43) C(48) -52.0(5)
C(43) P(3) C(41) C(42) -95.6(4)
C(41) P(3) C(50) C(51) 165.3(4)
C(41) P(3) C(50) C(55) -19.0(5)
C(50) P(3) C(41) C(42) 159.0(4)
C(43) P(3) C(50) C(51) 58.9(4)
C(43) P(3) C(50) C(55) -125.4(5)
C(50) P(3) C(43) C(44) -124.0(4)
C(50) P(3) C(43) C(48) 55.8(5)
Ru(2) P(4) C(42) C(41) -25.2(4)
Ru(2) P(4) C(57) C(58) -171.0(3)
Ru(2) P(4) C(57) C(62) 5.2(4)
Ru(2) P(4) C(65) C(64) -73.7(4)
Ru(2) P(4) C(65) C(66) 99.8(4)
C(42) P(4) C(57) C(58) -49.0(4)
C(42) P(4) C(57) C(62) 127.3(4)
C(57) P(4) C(42) C(41) -155.1(4)
C(42) P(4) C(65) C(64) 167.3(4)
C(42) P(4) C(65) C(66) -19.1(4)
C(65) P(4) C(42) C(41) 97.1(4)
C(57) P(4) C(65) C(64) 61.5(4)
C(57) P(4) C(65) C(66) -125.0(4)
C(65) P(4) C(57) C(58) 57.7(4)
C(65) P(4) C(57) C(62) -126.0(4)
Ru(2) O(2) C(1) O(3) -23.3(7)
Ru(2) O(2) C(1) C(2) 159.8(3)
Ru(1) O(3) C(1) O(2) 173.8(3)
Ru(1) O(3) C(1) C(2) -9.3(5)
C(5) O(5) C(4) O(4) -13.0(8)
C(5) O(5) C(4) C(3) 167.2(5)
Ru(1) O(6) C(9) C(8) -1.2(6)
Ru(1) O(6) C(9) C(10) 178.8(4)
C(14) O(6) C(9) C(8) 174.8(5)
C(14) O(6) C(9) C(10) -5.2(8)
C(21) O(7) C(16) C(15) -148.3(6)
C(21) O(7) C(16) C(17) 34.9(9)
C(28) O(8) C(23) C(22) -179.0(7)
C(28) O(8) C(23) C(24) 0.7(11)
C(35) O(9) C(34) C(29) 161.1(6)
C(35) O(9) C(34) C(33) -18.1(10)
Ru(2) O(11) C(36) O(10) -170.2(5)
Ru(2) O(11) C(36) C(37) 8.6(6)
C(40) O(13) C(39) O(12) -7.2(11)
C(40) O(13) C(39) C(38) 172.7(8)
Ru(2) O(14) C(44) C(43) -5.4(6)
Ru(2) O(14) C(44) C(45) 174.4(4)
C(49) O(14) C(44) C(43) 177.0(5)
C(49) O(14) C(44) C(45) -3.2(7)
C(56) O(15) C(51) C(50) 161.2(5)
C(56) O(15) C(51) C(52) -21.7(8)
C(63) O(16) C(58) C(57) 171.5(5)
C(63) O(16) C(58) C(59) -9.5(7)
C(70) O(17) C(64) C(65) 172.0(5)
C(70) O(17) C(64) C(69) -6.3(9)
O(2) C(1) C(2) C(3) -160.9(4)
O(3) C(1) C(2) C(3) 21.9(6)
C(1) C(2) C(3) Ru(1) -21.7(5)
C(1) C(2) C(3) C(4) 96.0(5)
Ru(1) C(3) C(4) O(4) 99.7(6)
Ru(1) C(3) C(4) O(5) -80.5(4)
C(2) C(3) C(4) O(4) -16.9(8)
C(2) C(3) C(4) O(5) 162.9(4)
P(1) C(6) C(7) P(2) -41.0(4)
P(1) C(8) C(9) O(6) -4.2(6)
P(1) C(8) C(9) C(10) 175.7(4)
P(1) C(8) C(13) C(12) -176.8(5)
C(9) C(8) C(13) C(12) 0.3(7)
C(13) C(8) C(9) O(6) 178.4(4)
C(13) C(8) C(9) C(10) -1.6(8)
O(6) C(9) C(10) C(11) -179.5(5)
C(8) C(9) C(10) C(11) 0.5(9)
C(9) C(10) C(11) C(12) 1.8(10)
C(10) C(11) C(12) C(13) -3.1(10)
C(11) C(12) C(13) C(8) 2.0(10)
P(1) C(15) C(16) O(7) 3.3(7)
P(1) C(15) C(16) C(17) -179.7(4)
P(1) C(15) C(20) C(19) -179.7(5)
C(16) C(15) C(20) C(19) -1.3(9)
C(20) C(15) C(16) O(7) -175.1(5)
C(20) C(15) C(16) C(17) 1.9(9)
O(7) C(16) C(17) C(18) 175.2(6)
C(15) C(16) C(17) C(18) -1.6(9)
C(16) C(17) C(18) C(19) 0.6(10)
C(17) C(18) C(19) C(20) 0.0(12)
C(18) C(19) C(20) C(15) 0.3(8)
P(2) C(22) C(23) O(8) -3.7(9)
P(2) C(22) C(23) C(24) 176.6(5)
P(2) C(22) C(27) C(26) -174.0(7)
C(23) C(22) C(27) C(26) -0.4(10)
C(27) C(22) C(23) O(8) -177.0(6)
C(27) C(22) C(23) C(24) 3.3(10)
O(8) C(23) C(24) C(25) 177.0(8)
C(22) C(23) C(24) C(25) -3.3(12)
C(23) C(24) C(25) C(26) 0.5(14)
C(24) C(25) C(26) C(27) 2.4(16)
C(25) C(26) C(27) C(22) -2.4(14)
P(2) C(29) C(30) C(31) 179.4(4)
P(2) C(29) C(34) O(9) 2.4(7)
P(2) C(29) C(34) C(33) -178.4(4)
C(30) C(29) C(34) O(9) -175.2(5)
C(30) C(29) C(34) C(33) 4.1(8)
C(34) C(29) C(30) C(31) -3.0(8)
C(29) C(30) C(31) C(32) 0.2(7)
C(30) C(31) C(32) C(33) 1.6(10)
C(31) C(32) C(33) C(34) -0.4(9)
C(32) C(33) C(34) O(9) 176.7(6)
C(32) C(33) C(34) C(29) -2.5(9)
O(10) C(36) C(37) C(38) 145.3(6)
O(11) C(36) C(37) C(38) -33.5(7)
C(36) C(37) C(38) Ru(2) 38.7(5)
C(36) C(37) C(38) C(39) 166.4(5)
Ru(2) C(38) C(39) O(12) 79.4(8)
Ru(2) C(38) C(39) O(13) -100.5(5)
C(37) C(38) C(39) O(12) -39.6(8)
C(37) C(38) C(39) O(13) 140.4(5)
P(3) C(41) C(42) P(4) 5.4(5)
P(3) C(43) C(44) O(14) -2.4(6)
P(3) C(43) C(44) C(45) 177.8(4)
P(3) C(43) C(48) C(47) -177.8(5)
C(44) C(43) C(48) C(47) 2.1(9)
C(48) C(43) C(44) O(14) 177.8(5)
C(48) C(43) C(44) C(45) -2.0(8)
O(14) C(44) C(45) C(46) -178.8(5)
C(43) C(44) C(45) C(46) 1.0(8)
C(44) C(45) C(46) C(47) 0.0(9)
C(45) C(46) C(47) C(48) -0.0(10)
C(46) C(47) C(48) C(43) -1.1(10)
P(3) C(50) C(51) O(15) -6.1(7)
P(3) C(50) C(51) C(52) 176.8(5)
P(3) C(50) C(55) C(54) -177.2(5)
C(51) C(50) C(55) C(54) -1.5(9)
C(55) C(50) C(51) O(15) 178.0(5)
C(55) C(50) C(51) C(52) 0.8(8)
O(15) C(51) C(52) C(53) -176.7(6)
C(50) C(51) C(52) C(53) 0.2(8)
C(51) C(52) C(53) C(54) -0.6(10)
C(52) C(53) C(54) C(55) -0.1(10)
C(53) C(54) C(55) C(50) 1.1(10)
P(4) C(57) C(58) O(16) -6.6(6)
P(4) C(57) C(58) C(59) 174.4(4)
P(4) C(57) C(62) C(61) -174.5(4)
C(58) C(57) C(62) C(61) 1.9(7)
C(62) C(57) C(58) O(16) 177.1(4)
C(62) C(57) C(58) C(59) -1.9(7)
O(16) C(58) C(59) C(60) -178.4(5)
C(57) C(58) C(59) C(60) 0.5(8)
C(58) C(59) C(60) C(61) 0.8(9)
C(59) C(60) C(61) C(62) -0.8(9)
C(60) C(61) C(62) C(57) -0.7(8)
O(17) C(64) C(65) P(4) -5.7(6)
O(17) C(64) C(65) C(66) -179.8(4)
O(17) C(64) C(69) C(68) -178.7(6)
C(65) C(64) C(69) C(68) 3.2(9)
C(69) C(64) C(65) P(4) 172.6(4)
C(69) C(64) C(65) C(66) -1.4(8)
P(4) C(65) C(66) C(67) -175.2(5)
C(64) C(65) C(66) C(67) -1.5(8)
C(65) C(66) C(67) C(68) 2.7(10)
C(66) C(67) C(68) C(69) -0.9(11)
C(67) C(68) C(69) C(64) -2.0(10)
